data_4329412
loop_
_publ_author_name
'Takashi Harada'
'Hiroyuki Tsumatori'
'Katsura Nishiyama'
'Junpei Yuasa'
'Yasuchika Hasegawa'
'Tsuyoshi Kawai'

_publ_contact_author_email tkawai@ms.naist.jp
_publ_contact_author_fax +81-743-72-6170
_publ_contact_author_name 'Tsuyoshi Kawai'
_publ_contact_author_phone +81-743-72-6170
_publ_section_title
;
 Nona-Coordinated Chiral Eu(III) Complexes with Stereoselective
 Ligand-Ligand Noncovalent Interactions for Enhanced Circularly Polarized
 Luminescence
;
_journal_name_full 'Inorganic Chemistry'
_journal_page_first 6476
_journal_page_last 6485
_journal_paper_doi 10.1021/ic202467f
_journal_volume 51
_journal_year 2012
_chemical_absolute_configuration rmad
_chemical_formula_moiety 'C61 H65 Eu F9 N3 O8'
_chemical_formula_sum 'C61 H65 Eu F9 N3 O8'
_chemical_formula_weight 1291.15
_space_group_IT_number 4
_symmetry_cell_setting monoclinic
_symmetry_Int_Tables_number 4
_symmetry_space_group_name_Hall 'P 2yb'
_symmetry_space_group_name_H-M 'P 1 21 1'
_atom_sites_solution_hydrogens geom
_atom_sites_solution_primary direct
_atom_sites_solution_secondary difmap
_cell_angle_alpha 90.0000
_cell_angle_beta 95.8361(7)
_cell_angle_gamma 90.0000
_cell_formula_units_Z 2
_cell_length_a 10.0931(3)
_cell_length_b 13.4287(3)
_cell_length_c 22.2764(5)
_cell_measurement_reflns_used 28321
_cell_measurement_temperature 123
_cell_measurement_theta_max 27.47
_cell_measurement_theta_min 3.00
_cell_volume 3003.63(13)
_computing_cell_refinement 'RAPID AUTO'
_computing_data_collection 'RAPID AUTO (Rigaku, ????)'
_computing_data_reduction 'RAPID AUTO'
_computing_molecular_graphics 'CrystalStructure 4.0'
_computing_publication_material 'CrystalStructure 4.0 (Rigaku, 2010)'
_computing_structure_refinement 'SHELXL97 (Sheldrick, 2008)'
_computing_structure_solution 'SIR2004 (Burla, et al., 2005)'
_diffrn_ambient_temperature 123
_diffrn_detector_area_resol_mean 10.000
_diffrn_measured_fraction_theta_full 0.997
_diffrn_measured_fraction_theta_max 0.997
_diffrn_measurement_device_type 'Rigaku R-AXIS RAPID'
_diffrn_measurement_method \w
_diffrn_radiation_type 'Mo K\a'
_diffrn_radiation_wavelength 0.71075
_diffrn_reflns_av_R_equivalents 0.0299
_diffrn_reflns_limit_h_max 13
_diffrn_reflns_limit_h_min -13
_diffrn_reflns_limit_k_max 17
_diffrn_reflns_limit_k_min -17
_diffrn_reflns_limit_l_max 28
_diffrn_reflns_limit_l_min -23
_diffrn_reflns_number 29534
_diffrn_reflns_theta_full 27.46
_diffrn_reflns_theta_max 27.47
_diffrn_standards_number 0
_exptl_absorpt_coefficient_mu 1.125
_exptl_absorpt_correction_T_max 0.854
_exptl_absorpt_correction_T_min 0.653
_exptl_absorpt_correction_type multi-scan
_exptl_absorpt_process_details 'ABSCOR (Rigaku, 1995)'
_exptl_crystal_colour yellow
_exptl_crystal_density_diffrn 1.427
_exptl_crystal_description block
_exptl_crystal_F_000 1320.00
_exptl_crystal_size_max 0.220
_exptl_crystal_size_mid 0.200
_exptl_crystal_size_min 0.140
_refine_diff_density_max 1.690
_refine_diff_density_min -0.820
_refine_ls_abs_structure_details 'Flack, H. D. (1983), Acta Cryst. A39, 876-881.  6460 Friedel Pairs'
_refine_ls_abs_structure_Flack -0.017(6)
_refine_ls_extinction_method none
_refine_ls_goodness_of_fit_ref 1.175
_refine_ls_hydrogen_treatment constr
_refine_ls_number_parameters 739
_refine_ls_number_reflns 13605
_refine_ls_number_restraints 1
_refine_ls_R_factor_gt 0.0313
_refine_ls_shift/su_max 0.003
_refine_ls_structure_factor_coef Fsqd
_refine_ls_weighting_details 'w = 1/[\s^2^(Fo^2^)+(0.0300P)^2^+0.3797P] where P=(Fo^2^+2Fc^2^)/3'
_refine_ls_weighting_scheme calc
_refine_ls_wR_factor_ref 0.0746
_reflns_number_gt 12991
_reflns_number_total 13605
_reflns_threshold_expression F^2^>2.0\s(F^2^)
_cod_data_source_file ic202467f_si_002_1.cif
_cod_data_source_block '[Eu(S,S-Me-Ph-Pybox)(D-facam)3]'
_cod_original_cell_volume 3003.63(11)
_cod_database_code 4329412

loop_
_symmetry_equiv_pos_site_id
_symmetry_equiv_pos_as_xyz
1 +X,+Y,+Z
2 -X,1/2+Y,-Z

loop_
_atom_site_label
_atom_site_type_symbol
_atom_site_fract_x
_atom_site_fract_y
_atom_site_fract_z
_atom_site_U_iso_or_equiv
_atom_site_adp_type
_atom_site_occupancy
_atom_site_symmetry_multiplicity
_atom_site_calc_flag
_atom_site_refinement_flags
Eu1 Eu 0.660190(11) 0.474862(13) 0.763243(5) 0.01386(4) Uani 1.0 2 d .
F1 F 0.4111(3) 0.60222(17) 0.97168(9) 0.0411(6) Uani 1.0 2 d .
F2 F 0.3713(2) 0.46214(18) 0.92684(9) 0.0325(5) Uani 1.0 2 d .
F3 F 0.2791(2) 0.59560(19) 0.88924(11) 0.0431(6) Uani 1.0 2 d .
F4 F 0.4417(3) 0.1019(2) 0.79596(15) 0.0647(9) Uani 1.0 2 d .
F5 F 0.3700(3) 0.1270(3) 0.70434(14) 0.0704(10) Uani 1.0 2 d .
F6 F 0.3115(3) 0.2225(2) 0.77379(18) 0.0694(11) Uani 1.0 2 d .
F7 F 0.2820(4) 0.7104(3) 0.74008(14) 0.0663(10) Uani 1.0 2 d .
F8 F 0.2411(3) 0.72478(17) 0.64547(12) 0.0526(7) Uani 1.0 2 d .
F9 F 0.4175(3) 0.78770(17) 0.69058(13) 0.0486(7) Uani 1.0 2 d .
O1 O 0.9969(3) 0.58045(19) 0.64846(10) 0.0262(5) Uani 1.0 2 d .
O2 O 0.9424(3) 0.34804(19) 0.93011(10) 0.0291(6) Uani 1.0 2 d .
O3 O 0.5211(2) 0.50271(14) 0.84157(9) 0.0180(5) Uani 1.0 2 d .
O4 O 0.7536(2) 0.61536(16) 0.82012(10) 0.0208(5) Uani 1.0 2 d .
O5 O 0.5195(2) 0.33090(16) 0.76181(10) 0.0195(5) Uani 1.0 2 d .
O6 O 0.7825(2) 0.34241(15) 0.71956(10) 0.0172(5) Uani 1.0 2 d .
O7 O 0.5079(3) 0.60057(16) 0.72637(10) 0.0218(5) Uani 1.0 2 d .
O8 O 0.5778(2) 0.43784(16) 0.65673(10) 0.0193(5) Uani 1.0 2 d .
N1 N 0.8057(3) 0.57036(19) 0.69315(12) 0.0195(6) Uani 1.0 2 d .
N2 N 0.9276(3) 0.4658(3) 0.78692(10) 0.0181(5) Uani 1.0 2 d .
N3 N 0.7651(3) 0.3843(2) 0.86306(12) 0.0196(6) Uani 1.0 2 d .
C1 C 0.7477(4) 0.7398(3) 0.65915(18) 0.0352(9) Uani 1.0 2 d .
C2 C 0.7718(4) 0.6332(3) 0.63945(15) 0.0228(7) Uani 1.0 2 d .
C3 C 0.8950(4) 0.6226(3) 0.60343(15) 0.0253(7) Uani 1.0 2 d .
C4 C 0.8755(4) 0.5566(3) 0.54914(15) 0.0247(7) Uani 1.0 2 d .
C5 C 0.8718(5) 0.5972(4) 0.49192(18) 0.0394(10) Uani 1.0 2 d .
C6 C 0.8420(6) 0.5382(5) 0.4411(2) 0.0480(13) Uani 1.0 2 d .
C7 C 0.8204(6) 0.4384(4) 0.4470(3) 0.0461(14) Uani 1.0 2 d .
C8 C 0.8256(4) 0.3954(4) 0.50357(18) 0.0351(9) Uani 1.0 2 d .
C9 C 0.8509(4) 0.4542(3) 0.55451(15) 0.0261(9) Uani 1.0 2 d .
C10 C 0.9292(3) 0.5510(3) 0.69504(14) 0.0193(7) Uani 1.0 2 d .
C11 C 1.0037(3) 0.4972(2) 0.74486(14) 0.0203(8) Uani 1.0 2 d .
C12 C 1.1406(3) 0.4801(5) 0.74895(13) 0.0252(7) Uani 1.0 2 d .
C13 C 1.1996(4) 0.4271(3) 0.79783(16) 0.0293(8) Uani 1.0 2 d .
C14 C 1.1214(4) 0.3926(3) 0.84111(16) 0.0270(8) Uani 1.0 2 d .
C15 C 0.9853(3) 0.4139(3) 0.83341(14) 0.0202(7) Uani 1.0 2 d .
C16 C 0.8902(3) 0.3809(3) 0.87565(14) 0.0209(7) Uani 1.0 2 d .
C17 C 0.8279(4) 0.3237(3) 0.96305(15) 0.0264(8) Uani 1.0 2 d .
C18 C 0.8332(4) 0.3783(4) 1.02107(17) 0.0373(10) Uani 1.0 2 d .
C19 C 0.7915(5) 0.3288(5) 1.0716(2) 0.0633(16) Uani 1.0 2 d .
C20 C 0.7836(5) 0.3811(8) 1.1249(3) 0.096(3) Uani 1.0 2 d .
C21 C 0.8158(6) 0.4825(8) 1.1276(3) 0.091(3) Uani 1.0 2 d .
C22 C 0.8611(8) 0.5282(6) 1.0792(3) 0.108(3) Uani 1.0 2 d .
C23 C 0.8713(6) 0.4752(6) 1.02556(18) 0.0729(16) Uani 1.0 2 d .
C24 C 0.7046(4) 0.3516(3) 0.91782(14) 0.0222(7) Uani 1.0 2 d .
C25 C 0.6061(4) 0.2669(3) 0.90522(17) 0.0323(10) Uani 1.0 2 d .
C26 C 0.3936(4) 0.5586(3) 0.91707(16) 0.0267(8) Uani 1.0 2 d .
C27 C 0.5100(3) 0.5740(3) 0.87900(13) 0.0173(6) Uani 1.0 2 d .
C28 C 0.5881(4) 0.6571(3) 0.88764(15) 0.0207(8) Uani 1.0 2 d .
C29 C 0.7068(3) 0.6696(3) 0.85815(13) 0.0189(6) Uani 1.0 2 d .
C30 C 0.7742(4) 0.7643(3) 0.88361(15) 0.0236(7) Uani 1.0 2 d .
C31 C 0.8217(4) 0.7375(3) 0.95060(15) 0.0310(8) Uani 1.0 2 d .
C32 C 0.6924(4) 0.7307(3) 0.98189(15) 0.0309(8) Uani 1.0 2 d .
C33 C 0.5837(4) 0.7477(3) 0.92870(15) 0.0245(7) Uani 1.0 2 d .
C34 C 0.6487(4) 0.8284(3) 0.89079(16) 0.0273(8) Uani 1.0 2 d .
C35 C 0.5702(4) 0.8522(3) 0.83064(17) 0.0357(9) Uani 1.0 2 d .
C36 C 0.6771(5) 0.9267(3) 0.92484(19) 0.0403(10) Uani 1.0 2 d .
C37 C 0.8810(4) 0.8039(3) 0.84718(17) 0.0321(8) Uani 1.0 2 d .
C38 C 0.4124(4) 0.1733(3) 0.75469(19) 0.0342(9) Uani 1.0 2 d .
C39 C 0.5341(3) 0.2405(3) 0.74760(14) 0.0194(7) Uani 1.0 2 d .
C40 C 0.6444(4) 0.1964(3) 0.72736(14) 0.0212(7) Uani 1.0 2 d .
C41 C 0.7601(3) 0.2515(3) 0.71470(13) 0.0172(6) Uani 1.0 2 d .
C42 C 0.8552(3) 0.1781(3) 0.69062(13) 0.0185(6) Uani 1.0 2 d .
C43 C 0.7845(4) 0.1489(3) 0.62724(14) 0.0236(7) Uani 1.0 2 d .
C44 C 0.6647(4) 0.0848(3) 0.64183(16) 0.0285(8) Uani 1.0 2 d .
C45 C 0.6742(4) 0.0891(3) 0.71096(15) 0.0268(8) Uani 1.0 2 d .
C46 C 0.8273(4) 0.0851(3) 0.72909(15) 0.0277(8) Uani 1.0 2 d .
C47 C 0.8677(5) 0.1001(3) 0.79660(17) 0.0398(10) Uani 1.0 2 d .
C48 C 0.8945(5) -0.0104(3) 0.70899(18) 0.0402(10) Uani 1.0 2 d .
C49 C 0.9963(4) 0.2161(3) 0.69060(17) 0.0295(8) Uani 1.0 2 d .
C50 C 0.3385(4) 0.7092(3) 0.68914(17) 0.0296(8) Uani 1.0 2 d .
C51 C 0.4175(3) 0.6123(3) 0.68273(14) 0.0195(6) Uani 1.0 2 d .
C52 C 0.3907(3) 0.5497(3) 0.63390(14) 0.0188(6) Uani 1.0 2 d .
C53 C 0.4793(3) 0.4686(4) 0.62389(11) 0.0175(6) Uani 1.0 2 d .
C54 C 0.4351(3) 0.4269(3) 0.56126(14) 0.0198(7) Uani 1.0 2 d .
C55 C 0.4735(4) 0.5104(3) 0.51779(15) 0.0257(8) Uani 1.0 2 d .
C56 C 0.3736(4) 0.5961(3) 0.52710(15) 0.0285(8) Uani 1.0 2 d .
C57 C 0.2933(4) 0.5535(3) 0.57697(15) 0.0213(7) Uani 1.0 2 d .
C58 C 0.2816(4) 0.4417(3) 0.55964(15) 0.0199(7) Uani 1.0 2 d .
C59 C 0.2188(4) 0.3771(3) 0.60583(15) 0.0260(7) Uani 1.0 2 d .
C60 C 0.2042(4) 0.4227(3) 0.49791(15) 0.0281(8) Uani 1.0 2 d .
C61 C 0.4868(4) 0.3232(3) 0.54910(16) 0.0284(8) Uani 1.0 2 d .
H1 H 0.8301 0.7783 0.6590 0.0422 Uiso 1.0 2 calc R
H2 H 0.7195 0.7395 0.7000 0.0422 Uiso 1.0 2 calc R
H3 H 0.6779 0.7702 0.6312 0.0422 Uiso 1.0 2 calc R
H4 H 0.6906 0.6067 0.6152 0.0274 Uiso 1.0 2 calc R
H5 H 0.9240 0.6901 0.5910 0.0304 Uiso 1.0 2 calc R
H6 H 0.8899 0.6661 0.4873 0.0473 Uiso 1.0 2 calc R
H7 H 0.8367 0.5673 0.4020 0.0576 Uiso 1.0 2 calc R
H8 H 0.8016 0.3983 0.4120 0.0553 Uiso 1.0 2 calc R
H9 H 0.8118 0.3258 0.5075 0.0421 Uiso 1.0 2 calc R
H10 H 0.8517 0.4250 0.5934 0.0313 Uiso 1.0 2 calc R
H11 H 1.1923 0.5044 0.7188 0.0302 Uiso 1.0 2 calc R
H12 H 1.2927 0.4144 0.8017 0.0352 Uiso 1.0 2 calc R
H13 H 1.1592 0.3556 0.8750 0.0324 Uiso 1.0 2 calc R
H14 H 0.8270 0.2504 0.9711 0.0316 Uiso 1.0 2 calc R
H15 H 0.7688 0.2601 1.0692 0.0759 Uiso 1.0 2 calc R
H16 H 0.7566 0.3482 1.1594 0.1149 Uiso 1.0 2 calc R
H17 H 0.8059 0.5194 1.1632 0.1097 Uiso 1.0 2 calc R
H18 H 0.8861 0.5964 1.0817 0.1298 Uiso 1.0 2 calc R
H19 H 0.9050 0.5072 0.9922 0.0875 Uiso 1.0 2 calc R
H20 H 0.6576 0.4095 0.9344 0.0267 Uiso 1.0 2 calc R
H21 H 0.5322 0.2892 0.8764 0.0387 Uiso 1.0 2 calc R
H22 H 0.5718 0.2465 0.9429 0.0387 Uiso 1.0 2 calc R
H23 H 0.6509 0.2104 0.8882 0.0387 Uiso 1.0 2 calc R
H24 H 0.8697 0.6731 0.9530 0.0372 Uiso 1.0 2 calc R
H25 H 0.8813 0.7898 0.9694 0.0372 Uiso 1.0 2 calc R
H26 H 0.6894 0.7828 1.0131 0.0371 Uiso 1.0 2 calc R
H27 H 0.6830 0.6645 1.0005 0.0371 Uiso 1.0 2 calc R
H28 H 0.4935 0.7650 0.9405 0.0294 Uiso 1.0 2 calc R
H29 H 0.5448 0.7900 0.8094 0.0428 Uiso 1.0 2 calc R
H30 H 0.6253 0.8922 0.8061 0.0428 Uiso 1.0 2 calc R
H31 H 0.4898 0.8896 0.8376 0.0428 Uiso 1.0 2 calc R
H32 H 0.7351 0.9140 0.9621 0.0483 Uiso 1.0 2 calc R
H33 H 0.5931 0.9559 0.9348 0.0483 Uiso 1.0 2 calc R
H34 H 0.7213 0.9731 0.8993 0.0483 Uiso 1.0 2 calc R
H35 H 0.9594 0.7605 0.8529 0.0386 Uiso 1.0 2 calc R
H36 H 0.9057 0.8714 0.8607 0.0386 Uiso 1.0 2 calc R
H37 H 0.8472 0.8053 0.8044 0.0386 Uiso 1.0 2 calc R
H38 H 0.7542 0.2090 0.6039 0.0283 Uiso 1.0 2 calc R
H39 H 0.8451 0.1103 0.6038 0.0283 Uiso 1.0 2 calc R
H40 H 0.5796 0.1133 0.6235 0.0342 Uiso 1.0 2 calc R
H41 H 0.6729 0.0155 0.6274 0.0342 Uiso 1.0 2 calc R
H42 H 0.6212 0.0374 0.7303 0.0321 Uiso 1.0 2 calc R
H43 H 0.9649 0.1036 0.8040 0.0478 Uiso 1.0 2 calc R
H44 H 0.8350 0.0442 0.8192 0.0478 Uiso 1.0 2 calc R
H45 H 0.8288 0.1623 0.8098 0.0478 Uiso 1.0 2 calc R
H46 H 0.8581 -0.0682 0.7287 0.0483 Uiso 1.0 2 calc R
H47 H 0.9907 -0.0064 0.7204 0.0483 Uiso 1.0 2 calc R
H48 H 0.8774 -0.0175 0.6651 0.0483 Uiso 1.0 2 calc R
H49 H 0.9969 0.2748 0.6645 0.0354 Uiso 1.0 2 calc R
H50 H 1.0522 0.1639 0.6755 0.0354 Uiso 1.0 2 calc R
H51 H 1.0314 0.2341 0.7318 0.0354 Uiso 1.0 2 calc R
H52 H 0.4636 0.4870 0.4754 0.0308 Uiso 1.0 2 calc R
H53 H 0.5665 0.5325 0.5284 0.0308 Uiso 1.0 2 calc R
H54 H 0.4208 0.6581 0.5406 0.0342 Uiso 1.0 2 calc R
H55 H 0.3151 0.6098 0.4896 0.0342 Uiso 1.0 2 calc R
H56 H 0.2070 0.5879 0.5815 0.0256 Uiso 1.0 2 calc R
H57 H 0.1323 0.4051 0.6133 0.0312 Uiso 1.0 2 calc R
H58 H 0.2776 0.3757 0.6437 0.0312 Uiso 1.0 2 calc R
H59 H 0.2064 0.3092 0.5901 0.0312 Uiso 1.0 2 calc R
H60 H 0.1086 0.4308 0.5010 0.0337 Uiso 1.0 2 calc R
H61 H 0.2217 0.3548 0.4847 0.0337 Uiso 1.0 2 calc R
H62 H 0.2327 0.4704 0.4685 0.0337 Uiso 1.0 2 calc R
H63 H 0.5837 0.3217 0.5588 0.0341 Uiso 1.0 2 calc R
H64 H 0.4647 0.3066 0.5064 0.0341 Uiso 1.0 2 calc R
H65 H 0.4455 0.2747 0.5742 0.0341 Uiso 1.0 2 calc R

loop_
_atom_site_aniso_label
_atom_site_aniso_U_11
_atom_site_aniso_U_22
_atom_site_aniso_U_33
_atom_site_aniso_U_12
_atom_site_aniso_U_13
_atom_site_aniso_U_23
Eu1 0.01462(6) 0.01357(6) 0.01352(6) 0.00051(8) 0.00210(4) -0.00019(7)
F1 0.0561(15) 0.0451(13) 0.0260(12) -0.0184(12) 0.0233(10) -0.0134(10)
F2 0.0420(11) 0.0287(14) 0.0298(10) -0.0114(11) 0.0176(8) -0.0015(10)
F3 0.0254(12) 0.0537(15) 0.0520(15) 0.0078(11) 0.0127(10) -0.0017(12)
F4 0.0580(18) 0.0461(16) 0.094(3) -0.0130(14) 0.0268(16) 0.0274(15)
F5 0.0572(19) 0.086(3) 0.069(2) -0.0461(17) 0.0119(15) -0.0340(18)
F6 0.0312(15) 0.0436(16) 0.140(4) -0.0137(12) 0.0420(18) -0.0232(18)
F7 0.089(3) 0.0548(18) 0.062(2) 0.0406(18) 0.0436(17) 0.0095(14)
F8 0.0455(15) 0.0343(13) 0.0712(18) 0.0226(11) -0.0262(13) -0.0109(12)
F9 0.0434(15) 0.0197(11) 0.080(2) 0.0040(11) -0.0052(13) -0.0036(11)
O1 0.0208(12) 0.0366(14) 0.0221(12) -0.0063(10) 0.0070(10) -0.0001(10)
O2 0.0195(12) 0.0459(15) 0.0213(13) 0.0066(11) -0.0011(9) 0.0065(11)
O3 0.0190(11) 0.0175(12) 0.0179(11) 0.0019(8) 0.0027(8) -0.0015(7)
O4 0.0197(11) 0.0208(11) 0.0227(12) -0.0001(9) 0.0066(9) -0.0036(9)
O5 0.0173(11) 0.0203(11) 0.0212(12) -0.0028(9) 0.0038(9) -0.0019(9)
O6 0.0168(11) 0.0159(11) 0.0188(12) -0.0003(9) 0.0006(9) -0.0020(9)
O7 0.0260(12) 0.0217(12) 0.0173(12) 0.0052(10) 0.0006(10) -0.0003(9)
O8 0.0187(11) 0.0227(10) 0.0165(11) 0.0038(9) 0.0016(8) 0.0023(8)
N1 0.0252(15) 0.0171(13) 0.0169(14) -0.0009(11) 0.0057(11) -0.0001(10)
N2 0.0163(10) 0.0183(14) 0.0196(11) -0.0012(14) 0.0012(8) -0.0074(13)
N3 0.0165(13) 0.0231(14) 0.0194(14) -0.0000(11) 0.0028(10) 0.0032(11)
C1 0.047(3) 0.0217(18) 0.040(3) 0.0043(17) 0.0172(18) 0.0055(15)
C2 0.0257(17) 0.0212(16) 0.0226(17) -0.0027(14) 0.0076(13) 0.0033(13)
C3 0.0282(18) 0.0245(17) 0.0241(17) -0.0041(14) 0.0067(14) 0.0043(13)
C4 0.0214(17) 0.0300(19) 0.0233(18) 0.0009(15) 0.0050(14) 0.0001(14)
C5 0.052(3) 0.042(3) 0.026(2) 0.003(2) 0.0104(18) 0.0047(17)
C6 0.059(4) 0.064(4) 0.021(3) 0.002(3) 0.005(2) 0.002(2)
C7 0.040(3) 0.070(4) 0.028(3) -0.005(3) 0.0040(18) -0.018(2)
C8 0.0255(19) 0.042(3) 0.040(3) -0.0063(17) 0.0112(17) -0.0122(18)
C9 0.0214(15) 0.033(3) 0.0250(16) -0.0034(14) 0.0063(12) 0.0014(13)
C10 0.0197(16) 0.0170(14) 0.0220(16) -0.0060(13) 0.0064(12) -0.0060(12)
C11 0.0182(14) 0.021(2) 0.0217(15) -0.0035(12) 0.0026(11) -0.0080(11)
C12 0.0198(13) 0.0315(18) 0.0250(14) -0.008(3) 0.0060(10) -0.008(3)
C13 0.0172(16) 0.0396(19) 0.031(2) -0.0011(15) 0.0013(14) -0.0107(16)
C14 0.0170(16) 0.0353(19) 0.0276(18) 0.0046(15) -0.0031(13) -0.0040(15)
C15 0.0182(15) 0.0228(16) 0.0195(16) -0.0002(13) 0.0010(12) -0.0053(12)
C16 0.0217(16) 0.0236(16) 0.0168(16) 0.0032(13) -0.0012(12) -0.0006(12)
C17 0.0224(17) 0.0335(19) 0.0225(17) 0.0021(15) -0.0010(13) 0.0064(14)
C18 0.0277(19) 0.060(3) 0.0232(19) 0.0087(19) -0.0053(15) -0.0005(18)
C19 0.039(3) 0.120(5) 0.031(3) -0.031(3) 0.0040(19) -0.004(3)
C20 0.033(3) 0.219(10) 0.036(3) -0.016(5) 0.010(2) -0.015(5)
C21 0.049(3) 0.155(7) 0.066(4) 0.034(5) -0.015(3) -0.067(6)
C22 0.164(8) 0.086(5) 0.060(4) 0.059(5) -0.061(5) -0.030(4)
C23 0.128(5) 0.051(3) 0.034(2) 0.026(6) -0.021(3) -0.001(4)
C24 0.0212(16) 0.0303(18) 0.0151(15) 0.0026(14) 0.0010(12) 0.0046(13)
C25 0.028(2) 0.044(3) 0.025(3) -0.0097(18) 0.0044(16) 0.0082(17)
C26 0.0287(19) 0.0277(19) 0.0254(18) -0.0019(15) 0.0108(14) -0.0030(14)
C27 0.0188(15) 0.0211(15) 0.0122(14) 0.0026(12) 0.0025(11) 0.0018(11)
C28 0.0253(18) 0.0195(17) 0.0176(18) 0.0018(14) 0.0041(14) 0.0002(13)
C29 0.0233(16) 0.0165(14) 0.0167(15) 0.0029(13) 0.0009(12) 0.0003(11)
C30 0.0290(18) 0.0192(16) 0.0229(17) -0.0056(14) 0.0046(13) -0.0033(12)
C31 0.038(2) 0.0316(19) 0.0230(18) -0.0103(16) -0.0001(15) -0.0050(14)
C32 0.043(3) 0.0309(19) 0.0191(17) -0.0085(17) 0.0050(15) -0.0054(14)
C33 0.0324(19) 0.0206(16) 0.0221(17) -0.0004(14) 0.0100(14) -0.0037(13)
C34 0.038(2) 0.0186(16) 0.0269(18) -0.0010(15) 0.0121(15) -0.0029(13)
C35 0.046(3) 0.0274(19) 0.036(2) 0.0084(17) 0.0113(17) 0.0049(15)
C36 0.063(3) 0.0218(18) 0.040(3) -0.0080(18) 0.021(2) -0.0086(16)
C37 0.038(2) 0.0270(18) 0.033(2) -0.0097(16) 0.0114(16) -0.0034(15)
C38 0.031(2) 0.0262(19) 0.047(3) -0.0081(16) 0.0137(17) -0.0088(16)
C39 0.0212(16) 0.0199(15) 0.0171(15) -0.0050(13) 0.0021(12) 0.0001(12)
C40 0.0255(17) 0.0168(15) 0.0213(16) -0.0039(13) 0.0023(13) -0.0013(12)
C41 0.0206(15) 0.0191(15) 0.0113(14) 0.0009(13) -0.0018(11) -0.0011(11)
C42 0.0221(16) 0.0171(15) 0.0164(15) 0.0019(12) 0.0016(12) -0.0024(11)
C43 0.0319(18) 0.0238(17) 0.0152(16) -0.0006(14) 0.0025(13) -0.0054(12)
C44 0.0319(19) 0.0230(17) 0.0309(19) -0.0045(15) 0.0040(15) -0.0102(14)
C45 0.036(2) 0.0150(15) 0.0308(19) -0.0052(14) 0.0098(15) -0.0021(13)
C46 0.041(3) 0.0166(16) 0.0259(19) 0.0078(14) 0.0076(15) 0.0020(13)
C47 0.060(3) 0.031(2) 0.028(2) 0.0212(19) 0.0037(18) 0.0062(16)
C48 0.062(3) 0.021(3) 0.039(2) 0.0159(19) 0.0105(17) 0.0029(16)
C49 0.0202(17) 0.0283(18) 0.041(2) 0.0045(14) 0.0052(14) -0.0082(15)
C50 0.0311(19) 0.0269(18) 0.0296(19) 0.0054(16) -0.0024(15) 0.0014(14)
C51 0.0192(15) 0.0180(15) 0.0224(16) 0.0024(13) 0.0069(12) 0.0055(12)
C52 0.0169(15) 0.0202(15) 0.0196(16) 0.0028(13) 0.0036(12) 0.0040(12)
C53 0.0171(12) 0.0199(14) 0.0161(12) -0.0021(19) 0.0045(9) 0.0049(17)
C54 0.0167(15) 0.0264(16) 0.0164(16) 0.0014(13) 0.0025(12) 0.0001(12)
C55 0.0193(16) 0.0393(19) 0.0187(16) -0.0023(13) 0.0031(12) 0.0048(13)
C56 0.0300(19) 0.0315(19) 0.0227(18) -0.0019(15) -0.0039(14) 0.0100(14)
C57 0.0194(16) 0.0256(18) 0.0184(17) 0.0037(14) -0.0008(13) 0.0012(13)
C58 0.0164(15) 0.0261(17) 0.0172(16) 0.0003(12) 0.0019(12) 0.0022(12)
C59 0.0248(17) 0.0279(17) 0.0257(18) -0.0031(14) 0.0049(14) 0.0002(13)
C60 0.0214(17) 0.039(2) 0.0236(18) -0.0019(15) 0.0005(13) -0.0018(15)
C61 0.0296(19) 0.0325(19) 0.0228(18) 0.0058(15) 0.0009(14) -0.0060(14)

loop_
_atom_type_symbol
_atom_type_description
_atom_type_scat_dispersion_real
_atom_type_scat_dispersion_imag
_atom_type_scat_source
C C 0.003 0.002
;
International Tables for Crystallography
(1992, Vol. C, Tables 4.2.6.8 and 6.1.1.4)
;
H H 0.000 0.000
;
International Tables for Crystallography
(1992, Vol. C, Table 6.1.1.4)
;
N N 0.006 0.003
;
International Tables for Crystallography
(1992, Vol. C, Tables 4.2.6.8 and 6.1.1.4)
;
O O 0.011 0.006
;
International Tables for Crystallography
(1992, Vol. C, Tables 4.2.6.8 and 6.1.1.4)
;
F F 0.017 0.010
;
International Tables for Crystallography
(1992, Vol. C, Tables 4.2.6.8 and 6.1.1.4)
;
Eu Eu -0.158 3.668
;
International Tables for Crystallography
(1992, Vol. C, Tables 4.2.6.8 and 6.1.1.4)
;

loop_
_geom_angle_atom_site_label_1
_geom_angle_atom_site_label_2
_geom_angle_atom_site_label_3
_geom_angle
_geom_angle_publ_flag
O3 Eu1 O4 73.72(7) yes
O3 Eu1 O5 75.13(7) yes
O3 Eu1 O6 140.59(7) yes
O3 Eu1 O7 74.46(8) yes
O3 Eu1 O8 124.55(7) yes
O3 Eu1 N1 141.08(8) yes
O3 Eu1 N2 121.13(7) yes
O3 Eu1 N3 70.91(8) yes
O4 Eu1 O5 146.90(8) yes
O4 Eu1 O6 126.67(7) yes
O4 Eu1 O7 80.22(8) yes
O4 Eu1 O8 137.22(8) yes
O4 Eu1 N1 73.37(8) yes
O4 Eu1 N2 66.59(9) yes
O4 Eu1 N3 79.46(8) yes
O5 Eu1 O6 74.23(8) yes
O5 Eu1 O7 101.95(8) yes
O5 Eu1 O8 71.66(8) yes
O5 Eu1 N1 139.72(8) yes
O5 Eu1 N2 123.06(9) yes
O5 Eu1 N3 80.06(8) yes
O6 Eu1 O7 136.16(8) yes
O6 Eu1 O8 66.71(7) yes
O6 Eu1 N1 77.18(8) yes
O6 Eu1 N2 60.37(9) yes
O6 Eu1 N3 79.88(8) yes
O7 Eu1 O8 70.69(8) yes
O7 Eu1 N1 79.99(8) yes
O7 Eu1 N2 134.37(9) yes
O7 Eu1 N3 143.51(8) yes
O8 Eu1 N1 71.25(8) yes
O8 Eu1 N2 114.13(7) yes
O8 Eu1 N3 140.71(8) yes
N1 Eu1 N2 61.51(9) yes
N1 Eu1 N3 121.92(8) yes
N2 Eu1 N3 60.70(8) yes
C3 O1 C10 105.1(3) yes
C16 O2 C17 105.5(3) yes
Eu1 O3 C27 133.78(19) yes
Eu1 O4 C29 131.3(2) yes
Eu1 O5 C39 133.8(2) yes
Eu1 O6 C41 131.2(2) yes
Eu1 O7 C51 137.8(2) yes
Eu1 O8 C53 131.8(2) yes
Eu1 N1 C2 132.3(2) yes
Eu1 N1 C10 119.6(2) yes
C2 N1 C10 106.8(3) yes
Eu1 N2 C11 118.87(18) yes
Eu1 N2 C15 121.7(2) yes
C11 N2 C15 118.1(3) yes
Eu1 N3 C16 120.4(3) yes
Eu1 N3 C24 131.31(19) yes
C16 N3 C24 107.0(3) yes
N1 C2 C1 109.5(3) yes
N1 C2 C3 103.6(3) yes
C1 C2 C3 113.2(3) yes
O1 C3 C2 102.9(3) yes
O1 C3 C4 110.4(3) yes
C2 C3 C4 115.2(3) yes
C3 C4 C5 120.1(4) yes
C3 C4 C9 121.4(3) yes
C5 C4 C9 118.4(4) yes
C4 C5 C6 120.6(5) yes
C5 C6 C7 120.2(5) yes
C6 C7 C8 120.4(5) yes
C7 C8 C9 119.8(5) yes
C4 C9 C8 120.5(4) yes
O1 C10 N1 118.9(3) yes
O1 C10 C11 117.5(3) yes
N1 C10 C11 123.5(3) yes
N2 C11 C10 113.4(3) yes
N2 C11 C12 122.6(3) yes
C10 C11 C12 124.0(3) yes
C11 C12 C13 118.7(4) yes
C12 C13 C14 119.3(3) yes
C13 C14 C15 117.9(3) yes
N2 C15 C14 123.3(3) yes
N2 C15 C16 113.0(3) yes
C14 C15 C16 123.7(3) yes
O2 C16 N3 120.1(3) yes
O2 C16 C15 116.8(3) yes
N3 C16 C15 123.1(3) yes
O2 C17 C18 111.4(3) yes
O2 C17 C24 103.9(3) yes
C18 C17 C24 113.5(3) yes
C17 C18 C19 118.4(5) yes
C17 C18 C23 121.6(4) yes
C19 C18 C23 120.0(5) yes
C18 C19 C20 119.5(7) yes
C19 C20 C21 119.6(7) yes
C20 C21 C22 120.1(7) yes
C21 C22 C23 120.3(8) yes
C18 C23 C22 120.3(6) yes
N3 C24 C17 103.5(3) yes
N3 C24 C25 112.7(3) yes
C17 C24 C25 113.7(3) yes
F1 C26 F2 106.5(3) yes
F1 C26 F3 106.4(3) yes
F1 C26 C27 113.8(3) yes
F2 C26 F3 106.3(3) yes
F2 C26 C27 111.9(3) yes
F3 C26 C27 111.4(3) yes
O3 C27 C26 112.5(3) yes
O3 C27 C28 127.8(3) yes
C26 C27 C28 119.7(3) yes
C27 C28 C29 121.9(3) yes
C27 C28 C33 133.1(4) yes
C29 C28 C33 105.0(3) yes
O4 C29 C28 129.4(3) yes
O4 C29 C30 123.7(3) yes
C28 C29 C30 106.8(3) yes
C29 C30 C31 104.2(3) yes
C29 C30 C34 99.4(3) yes
C29 C30 C37 114.2(3) yes
C31 C30 C34 101.8(3) yes
C31 C30 C37 115.3(3) yes
C34 C30 C37 119.7(3) yes
C30 C31 C32 104.7(3) yes
C31 C32 C33 102.2(3) yes
C28 C33 C32 106.2(3) yes
C28 C33 C34 100.9(3) yes
C32 C33 C34 102.3(3) yes
C30 C34 C33 93.7(3) yes
C30 C34 C35 112.5(3) yes
C30 C34 C36 114.4(3) yes
C33 C34 C35 114.4(3) yes
C33 C34 C36 113.4(3) yes
C35 C34 C36 108.0(3) yes
F4 C38 F5 106.0(4) yes
F4 C38 F6 105.1(4) yes
F4 C38 C39 111.4(3) yes
F5 C38 F6 108.4(4) yes
F5 C38 C39 112.5(4) yes
F6 C38 C39 112.9(3) yes
O5 C39 C38 114.8(3) yes
O5 C39 C40 127.8(3) yes
C38 C39 C40 117.4(3) yes
C39 C40 C41 122.9(3) yes
C39 C40 C45 132.2(3) yes
C41 C40 C45 104.9(3) yes
O6 C41 C40 129.3(3) yes
O6 C41 C42 123.7(3) yes
C40 C41 C42 106.9(3) yes
C41 C42 C43 103.6(3) yes
C41 C42 C46 99.9(3) yes
C41 C42 C49 114.3(3) yes
C43 C42 C46 101.8(3) yes
C43 C42 C49 115.2(3) yes
C46 C42 C49 119.6(3) yes
C42 C43 C44 104.1(3) yes
C43 C44 C45 102.7(3) yes
C40 C45 C44 106.4(3) yes
C40 C45 C46 100.7(3) yes
C44 C45 C46 102.6(3) yes
C42 C46 C45 93.4(3) yes
C42 C46 C47 113.0(3) yes
C42 C46 C48 113.5(3) yes
C45 C46 C47 114.1(4) yes
C45 C46 C48 114.1(3) yes
C47 C46 C48 108.4(3) yes
F7 C50 F8 106.0(4) yes
F7 C50 F9 106.3(4) yes
F7 C50 C51 111.3(3) yes
F8 C50 F9 107.0(3) yes
F8 C50 C51 114.7(3) yes
F9 C50 C51 111.1(3) yes
O7 C51 C50 111.8(3) yes
O7 C51 C52 126.5(3) yes
C50 C51 C52 121.7(3) yes
C51 C52 C53 120.5(3) yes
C51 C52 C57 133.9(3) yes
C53 C52 C57 104.7(3) yes
O8 C53 C52 129.1(3) yes
O8 C53 C54 123.9(4) yes
C52 C53 C54 106.8(3) yes
C53 C54 C55 103.7(3) yes
C53 C54 C58 99.9(3) yes
C53 C54 C61 115.1(3) yes
C55 C54 C58 101.7(3) yes
C55 C54 C61 115.9(3) yes
C58 C54 C61 118.1(3) yes
C54 C55 C56 104.1(3) yes
C55 C56 C57 102.5(3) yes
C52 C57 C56 105.6(3) yes
C52 C57 C58 101.6(3) yes
C56 C57 C58 102.2(3) yes
C54 C58 C57 93.9(3) yes
C54 C58 C59 113.0(3) yes
C54 C58 C60 114.5(3) yes
C57 C58 C59 114.0(3) yes
C57 C58 C60 113.8(3) yes
C59 C58 C60 107.5(3) yes
C2 C1 H1 109.471 no
C2 C1 H2 109.467 no
C2 C1 H3 109.472 no
H1 C1 H2 109.468 no
H1 C1 H3 109.483 no
H2 C1 H3 109.467 no
N1 C2 H4 110.108 no
C1 C2 H4 110.102 no
C3 C2 H4 110.107 no
O1 C3 H5 109.377 no
C2 C3 H5 109.373 no
C4 C3 H5 109.375 no
C4 C5 H6 119.679 no
C6 C5 H6 119.679 no
C5 C6 H7 119.883 no
C7 C6 H7 119.877 no
C6 C7 H8 119.791 no
C8 C7 H8 119.785 no
C7 C8 H9 120.126 no
C9 C8 H9 120.124 no
C4 C9 H10 119.759 no
C8 C9 H10 119.749 no
C11 C12 H11 120.648 no
C13 C12 H11 120.634 no
C12 C13 H12 120.369 no
C14 C13 H12 120.367 no
C13 C14 H13 121.030 no
C15 C14 H13 121.026 no
O2 C17 H14 109.310 no
C18 C17 H14 109.307 no
C24 C17 H14 109.305 no
C18 C19 H15 120.236 no
C20 C19 H15 120.240 no
C19 C20 H16 120.208 no
C21 C20 H16 120.202 no
C20 C21 H17 119.932 no
C22 C21 H17 119.933 no
C21 C22 H18 119.843 no
C23 C22 H18 119.851 no
C18 C23 H19 119.840 no
C22 C23 H19 119.849 no
N3 C24 H20 108.912 no
C17 C24 H20 108.919 no
C25 C24 H20 108.912 no
C24 C25 H21 109.469 no
C24 C25 H22 109.474 no
C24 C25 H23 109.469 no
H21 C25 H22 109.474 no
H21 C25 H23 109.468 no
H22 C25 H23 109.474 no
C30 C31 H24 110.806 no
C30 C31 H25 110.810 no
C32 C31 H24 110.820 no
C32 C31 H25 110.826 no
H24 C31 H25 108.878 no
C31 C32 H26 111.324 no
C31 C32 H27 111.328 no
C33 C32 H26 111.317 no
C33 C32 H27 111.323 no
H26 C32 H27 109.205 no
C28 C33 H28 115.226 no
C32 C33 H28 115.207 no
C34 C33 H28 115.223 no
C34 C35 H29 109.479 no
C34 C35 H30 109.473 no
C34 C35 H31 109.482 no
H29 C35 H30 109.456 no
H29 C35 H31 109.477 no
H30 C35 H31 109.461 no
C34 C36 H32 109.471 no
C34 C36 H33 109.476 no
C34 C36 H34 109.466 no
H32 C36 H33 109.480 no
H32 C36 H34 109.472 no
H33 C36 H34 109.462 no
C30 C37 H35 109.458 no
C30 C37 H36 109.466 no
C30 C37 H37 109.470 no
H35 C37 H36 109.477 no
H35 C37 H37 109.478 no
H36 C37 H37 109.478 no
C42 C43 H38 110.940 no
C42 C43 H39 110.935 no
C44 C43 H38 110.932 no
C44 C43 H39 110.922 no
H38 C43 H39 108.947 no
C43 C44 H40 111.229 no
C43 C44 H41 111.233 no
C45 C44 H40 111.227 no
C45 C44 H41 111.233 no
H40 C44 H41 109.146 no
C40 C45 H42 115.132 no
C44 C45 H42 115.140 no
C46 C45 H42 115.136 no
C46 C47 H43 109.474 no
C46 C47 H44 109.472 no
C46 C47 H45 109.472 no
H43 C47 H44 109.465 no
H43 C47 H45 109.475 no
H44 C47 H45 109.470 no
C46 C48 H46 109.471 no
C46 C48 H47 109.468 no
C46 C48 H48 109.470 no
H46 C48 H47 109.466 no
H46 C48 H48 109.482 no
H47 C48 H48 109.470 no
C42 C49 H49 109.471 no
C42 C49 H50 109.473 no
C42 C49 H51 109.479 no
H49 C49 H50 109.470 no
H49 C49 H51 109.463 no
H50 C49 H51 109.471 no
C54 C55 H52 110.929 no
C54 C55 H53 110.933 no
C56 C55 H52 110.929 no
C56 C55 H53 110.932 no
H52 C55 H53 108.948 no
C55 C56 H54 111.275 no
C55 C56 H55 111.278 no
C57 C56 H54 111.279 no
C57 C56 H55 111.274 no
H54 C56 H55 109.178 no
C52 C57 H56 115.242 no
C56 C57 H56 115.240 no
C58 C57 H56 115.244 no
C58 C59 H57 109.469 no
C58 C59 H58 109.466 no
C58 C59 H59 109.475 no
H57 C59 H58 109.474 no
H57 C59 H59 109.478 no
H58 C59 H59 109.465 no
C58 C60 H60 109.485 no
C58 C60 H61 109.465 no
C58 C60 H62 109.466 no
H60 C60 H61 109.465 no
H60 C60 H62 109.469 no
H61 C60 H62 109.478 no
C54 C61 H63 109.466 no
C54 C61 H64 109.469 no
C54 C61 H65 109.475 no
H63 C61 H64 109.477 no
H63 C61 H65 109.469 no
H64 C61 H65 109.472 no

loop_
_geom_bond_atom_site_label_1
_geom_bond_atom_site_label_2
_geom_bond_distance
_geom_bond_publ_flag
Eu1 O3 2.378(2) yes
Eu1 O4 2.411(3) yes
Eu1 O5 2.397(3) yes
Eu1 O6 2.425(3) yes
Eu1 O7 2.373(3) yes
Eu1 O8 2.483(3) yes
Eu1 N1 2.590(3) yes
Eu1 N2 2.700(3) yes
Eu1 N3 2.658(3) yes
F1 C26 1.346(4) yes
F2 C26 1.336(5) yes
F3 C26 1.350(4) yes
F4 C38 1.340(5) yes
F5 C38 1.316(5) yes
F6 C38 1.320(5) yes
F7 C50 1.321(6) yes
F8 C50 1.327(5) yes
F9 C50 1.321(5) yes
O1 C3 1.475(4) yes
O1 C10 1.358(4) yes
O2 C16 1.347(4) yes
O2 C17 1.467(5) yes
O3 C27 1.282(4) yes
O4 C29 1.246(4) yes
O5 C39 1.267(4) yes
O6 C41 1.244(4) yes
O7 C51 1.273(4) yes
O8 C53 1.243(4) yes
N1 C2 1.475(5) yes
N1 C10 1.269(4) yes
N2 C11 1.339(4) yes
N2 C15 1.333(4) yes
N3 C16 1.266(4) yes
N3 C24 1.485(5) yes
C1 C2 1.524(5) yes
C2 C3 1.554(5) yes
C3 C4 1.496(5) yes
C4 C5 1.383(6) yes
C4 C9 1.406(5) yes
C5 C6 1.390(7) yes
C6 C7 1.366(8) yes
C7 C8 1.382(7) yes
C8 C9 1.384(6) yes
C10 C11 1.467(5) yes
C11 C12 1.394(5) yes
C12 C13 1.384(6) yes
C13 C14 1.386(6) yes
C14 C15 1.396(5) yes
C15 C16 1.479(5) yes
C17 C18 1.482(6) yes
C17 C24 1.565(5) yes
C18 C19 1.408(7) yes
C18 C23 1.357(10) yes
C19 C20 1.390(9) yes
C20 C21 1.400(15) yes
C21 C22 1.360(11) yes
C22 C23 1.403(9) yes
C24 C25 1.518(6) yes
C26 C27 1.531(5) yes
C27 C28 1.368(5) yes
C28 C29 1.434(5) yes
C28 C33 1.526(5) yes
C29 C30 1.525(5) yes
C30 C31 1.563(5) yes
C30 C34 1.552(5) yes
C30 C37 1.511(6) yes
C31 C32 1.544(6) yes
C32 C33 1.548(5) yes
C33 C34 1.559(5) yes
C34 C35 1.520(5) yes
C34 C36 1.536(5) yes
C38 C39 1.545(5) yes
C39 C40 1.377(5) yes
C40 C41 1.435(5) yes
C40 C45 1.524(5) yes
C41 C42 1.512(5) yes
C42 C43 1.565(5) yes
C42 C46 1.556(5) yes
C42 C49 1.513(5) yes
C43 C44 1.546(5) yes
C44 C45 1.534(5) yes
C45 C46 1.558(5) yes
C46 C47 1.531(5) yes
C46 C48 1.538(6) yes
C50 C51 1.540(5) yes
C51 C52 1.380(5) yes
C52 C53 1.442(5) yes
C52 C57 1.524(5) yes
C53 C54 1.527(5) yes
C54 C55 1.556(5) yes
C54 C58 1.559(5) yes
C54 C61 1.520(5) yes
C55 C56 1.558(5) yes
C56 C57 1.549(5) yes
C57 C58 1.552(5) yes
C58 C59 1.532(5) yes
C58 C60 1.532(5) yes
C1 H1 0.980 no
C1 H2 0.980 no
C1 H3 0.980 no
C2 H4 1.000 no
C3 H5 1.000 no
C5 H6 0.950 no
C6 H7 0.950 no
C7 H8 0.950 no
C8 H9 0.950 no
C9 H10 0.950 no
C12 H11 0.950 no
C13 H12 0.950 no
C14 H13 0.950 no
C17 H14 1.000 no
C19 H15 0.950 no
C20 H16 0.950 no
C21 H17 0.950 no
C22 H18 0.950 no
C23 H19 0.950 no
C24 H20 1.000 no
C25 H21 0.980 no
C25 H22 0.980 no
C25 H23 0.980 no
C31 H24 0.990 no
C31 H25 0.990 no
C32 H26 0.990 no
C32 H27 0.990 no
C33 H28 1.000 no
C35 H29 0.980 no
C35 H30 0.980 no
C35 H31 0.980 no
C36 H32 0.980 no
C36 H33 0.980 no
C36 H34 0.980 no
C37 H35 0.980 no
C37 H36 0.980 no
C37 H37 0.980 no
C43 H38 0.990 no
C43 H39 0.990 no
C44 H40 0.990 no
C44 H41 0.990 no
C45 H42 1.000 no
C47 H43 0.980 no
C47 H44 0.980 no
C47 H45 0.980 no
C48 H46 0.980 no
C48 H47 0.980 no
C48 H48 0.980 no
C49 H49 0.980 no
C49 H50 0.980 no
C49 H51 0.980 no
C55 H52 0.990 no
C55 H53 0.990 no
C56 H54 0.990 no
C56 H55 0.990 no
C57 H56 1.000 no
C59 H57 0.980 no
C59 H58 0.980 no
C59 H59 0.980 no
C60 H60 0.980 no
C60 H61 0.980 no
C60 H62 0.980 no
C61 H63 0.980 no
C61 H64 0.980 no
C61 H65 0.980 no

loop_
_geom_contact_atom_site_label_1
_geom_contact_atom_site_label_2
_geom_contact_distance
_geom_contact_publ_flag
_geom_contact_site_symmetry_2
F1 O3 3.474(3) no .
F1 C28 2.814(5) no .
F1 C32 3.310(5) no .
F1 C33 2.847(5) no .
F2 O3 2.603(3) no .
F2 C25 3.600(5) no .
F2 C28 3.577(5) no .
F3 O3 3.029(3) no .
F3 C28 3.230(5) no .
F4 O5 3.282(4) no .
F4 C25 3.573(5) no .
F4 C40 2.961(5) no .
F4 C45 3.167(5) no .
F5 O5 3.320(4) no .
F5 C40 2.918(5) no .
F5 C44 3.457(5) no .
F5 C45 3.102(5) no .
F6 O5 2.591(4) no .
F7 O7 2.759(4) no .
F7 C52 3.462(5) no .
F8 O7 3.506(4) no .
F8 C52 2.819(4) no .
F8 C56 3.527(5) no .
F8 C57 2.838(5) no .
F9 O7 2.763(4) no .
F9 C1 3.533(5) no .
F9 C35 3.447(5) no .
F9 C52 3.436(4) no .
O1 N2 3.579(4) no .
O1 C1 3.329(5) no .
O1 C5 3.593(5) no .
O1 C9 2.967(4) no .
O1 C12 2.876(5) no .
O2 N2 3.550(4) no .
O2 C14 2.878(5) no .
O2 C23 2.874(7) no .
O2 C25 3.553(5) no .
O3 C24 3.129(4) no .
O3 C25 3.539(5) no .
O3 C29 2.921(4) no .
O4 C10 3.557(4) no .
O4 C11 3.545(4) no .
O4 C15 3.569(4) no .
O4 C27 2.955(4) no .
O4 C31 3.347(4) no .
O4 C33 3.577(5) no .
O4 C34 3.481(4) no .
O4 C37 2.876(5) no .
O5 C25 3.338(5) no .
O5 C41 2.942(4) no .
O5 C53 3.573(4) no .
O6 C10 3.241(4) no .
O6 C11 3.060(4) no .
O6 C15 3.238(4) no .
O6 C16 3.574(4) no .
O6 C39 2.978(4) no .
O6 C43 3.315(4) no .
O6 C45 3.572(4) no .
O6 C46 3.489(4) no .
O6 C49 2.870(4) no .
O7 C1 3.512(5) no .
O7 C2 3.477(5) no .
O7 C27 3.417(4) no .
O7 C29 3.508(4) no .
O7 C53 2.882(4) no .
O8 C2 3.320(4) no .
O8 C39 3.391(4) no .
O8 C41 3.291(4) no .
O8 C51 2.938(4) no .
O8 C55 3.313(4) no .
O8 C57 3.575(4) no .
O8 C58 3.507(4) no .
O8 C61 2.917(5) no .
N1 C4 3.359(5) no .
N1 C9 3.531(5) no .
N2 C13 2.781(5) no .
N3 C18 3.518(5) no .
C1 C10 3.182(5) no .
C2 C5 3.568(6) no .
C2 C9 3.210(5) no .
C4 C7 2.784(7) no .
C4 C10 3.241(5) no .
C5 C8 2.766(7) no .
C6 C9 2.761(6) no .
C9 C10 3.408(5) no .
C10 C15 3.586(5) no .
C11 C14 2.732(5) no .
C11 C16 3.594(5) no .
C12 C15 2.718(5) no .
C16 C18 3.347(5) no .
C16 C23 3.594(6) no .
C16 C25 3.374(6) no .
C18 C21 2.775(9) no .
C18 C25 3.598(6) no .
C19 C22 2.770(10) no .
C19 C24 3.462(6) no .
C20 C23 2.771(9) no .
C23 C24 3.244(7) no .
C25 C39 3.530(5) no .
C26 C33 3.177(5) no .
C27 C32 3.494(5) no .
C28 C31 2.832(5) no .
C28 C35 2.909(5) no .
C29 C32 2.894(5) no .
C29 C35 2.849(5) no .
C31 C36 2.958(6) no .
C32 C36 2.921(6) no .
C35 C37 3.188(6) no .
C36 C37 3.267(6) no .
C38 C45 3.120(6) no .
C39 C44 3.506(5) no .
C40 C43 2.832(5) no .
C40 C47 2.901(5) no .
C41 C44 2.874(5) no .
C41 C47 2.870(5) no .
C43 C48 2.952(5) no .
C44 C48 2.923(6) no .
C47 C49 3.211(6) no .
C48 C49 3.250(6) no .
C50 C57 3.254(5) no .
C51 C56 3.457(5) no .
C52 C55 2.847(5) no .
C52 C59 2.925(5) no .
C53 C56 2.873(5) no .
C53 C59 2.893(5) no .
C55 C60 2.954(5) no .
C56 C60 2.923(5) no .
C59 C61 3.183(6) no .
C60 C61 3.250(5) no .
F1 C25 3.541(5) no 2_657
F1 C36 3.475(5) no 2_647
F2 C13 3.236(4) no 1_455
F2 C14 3.146(4) no 1_455
F2 C36 3.422(5) no 2_647
F3 C13 3.095(5) no 1_455
F3 C14 3.282(5) no 1_455
F3 C19 3.347(7) no 2_657
F6 C13 3.038(5) no 1_455
F6 C14 3.425(5) no 1_455
F6 C49 3.516(5) no 1_455
F7 C12 3.421(7) no 1_455
F8 O1 3.141(4) no 1_455
F8 C7 3.550(6) no 2_656
O1 F8 3.141(4) no 1_655
O1 C57 3.547(5) no 1_655
O3 C13 3.445(4) no 1_455
C7 F8 3.550(6) no 2_646
C12 F7 3.421(7) no 1_655
C13 F2 3.236(4) no 1_655
C13 F3 3.095(5) no 1_655
C13 F6 3.038(5) no 1_655
C13 O3 3.445(4) no 1_655
C13 C26 3.599(5) no 1_655
C14 F2 3.146(4) no 1_655
C14 F3 3.282(5) no 1_655
C14 F6 3.425(5) no 1_655
C19 F3 3.347(7) no 2_647
C20 C37 3.534(7) no 2_747
C25 F1 3.541(5) no 2_647
C26 C13 3.599(5) no 1_455
C36 F1 3.475(5) no 2_657
C36 F2 3.422(5) no 2_657
C37 C20 3.534(7) no 2_757
C49 F6 3.516(5) no 1_655
C57 O1 3.547(5) no 1_455
F1 H27 2.8783 no .
F1 H28 2.4634 no .
F2 H20 2.9638 no .
F2 H21 3.1087 no .
F2 H22 3.5301 no .
F3 H28 3.2649 no .
F4 H21 3.1682 no .
F4 H23 3.1489 no .
F4 H42 2.5902 no .
F5 H40 2.9199 no .
F5 H42 2.8126 no .
F6 H21 3.1555 no .
F6 H58 3.5427 no .
F7 H29 3.1194 no .
F8 H54 3.2265 no .
F8 H56 2.3300 no .
F9 H2 3.1018 no .
F9 H3 3.0689 no .
F9 H29 2.8227 no .
F9 H30 3.4475 no .
F9 H31 3.5567 no .
O1 H1 3.1662 no .
O1 H4 3.1252 no .
O1 H10 2.7653 no .
O1 H11 2.5995 no .
O2 H13 2.6185 no .
O2 H19 2.5949 no .
O2 H20 3.0008 no .
O2 H23 3.5191 no .
O3 H20 2.6767 no .
O3 H21 2.9699 no .
O4 H2 3.1422 no .
O4 H24 3.1681 no .
O4 H29 3.1462 no .
O4 H35 2.8880 no .
O4 H37 2.7554 no .
O5 H21 2.6047 no .
O5 H23 3.3972 no .
O5 H58 3.4561 no .
O6 H10 3.1647 no .
O6 H38 3.1267 no .
O6 H45 3.1498 no .
O6 H49 2.7470 no .
O6 H51 2.8915 no .
O7 H2 2.9400 no .
O7 H4 3.2353 no .
O7 H29 3.1456 no .
O8 H4 2.7400 no .
O8 H10 3.2344 no .
O8 H53 3.1196 no .
O8 H58 3.1276 no .
O8 H63 2.6874 no .
O8 H65 3.0760 no .
N1 H1 2.9110 no .
N1 H2 2.4424 no .
N1 H3 3.2254 no .
N1 H5 3.1205 no .
N1 H10 3.0293 no .
N2 H11 3.2460 no .
N2 H13 3.2513 no .
N2 H51 3.5426 no .
N3 H14 3.0183 no .
N3 H19 3.4888 no .
N3 H21 2.7188 no .
N3 H22 3.3325 no .
N3 H23 2.6885 no .
N3 H45 3.2961 no .
C1 H5 2.5426 no .
C1 H37 3.4040 no .
C2 H10 3.1132 no .
C2 H53 3.3461 no .
C3 H1 2.5482 no .
C3 H2 3.3170 no .
C3 H3 3.0638 no .
C3 H6 2.6467 no .
C3 H10 2.6951 no .
C4 H4 2.5806 no .
C4 H7 3.2638 no .
C4 H9 3.2798 no .
C4 H53 3.1227 no .
C5 H4 3.4538 no .
C5 H5 2.5440 no .
C5 H8 3.2471 no .
C5 H10 3.2548 no .
C5 H53 3.3799 no .
C6 H9 3.2408 no .
C6 H53 3.5537 no .
C7 H6 3.2425 no .
C7 H10 3.2492 no .
C7 H53 3.5213 no .
C8 H7 3.2418 no .
C8 H38 3.4812 no .
C8 H53 3.2909 no .
C8 H63 3.0109 no .
C9 H4 3.0148 no .
C9 H5 3.3350 no .
C9 H6 3.2576 no .
C9 H8 3.2499 no .
C9 H53 3.0576 no .
C9 H63 3.2403 no .
C10 H1 3.2854 no .
C10 H2 3.3081 no .
C10 H4 2.9408 no .
C10 H5 2.9720 no .
C10 H10 2.8712 no .
C10 H11 2.7277 no .
C11 H12 3.2546 no .
C11 H49 3.4783 no .
C11 H51 3.5580 no .
C12 H13 3.2564 no .
C12 H49 3.5619 no .
C12 H51 3.4911 no .
C13 H51 3.3545 no .
C14 H11 3.2543 no .
C14 H51 3.2914 no .
C15 H12 3.2512 no .
C15 H51 3.3739 no .
C16 H13 2.7381 no .
C16 H14 2.8767 no .
C16 H19 3.0928 no .
C16 H20 2.8275 no .
C16 H23 3.3604 no .
C16 H45 3.3121 no .
C17 H15 2.6382 no .
C17 H19 2.6458 no .
C17 H21 3.4166 no .
C17 H22 2.7787 no .
C17 H23 2.7717 no .
C18 H16 3.2782 no .
C18 H18 3.2469 no .
C18 H20 2.5191 no .
C18 H22 3.4914 no .
C19 H14 2.5315 no .
C19 H17 3.2678 no .
C19 H19 3.2537 no .
C19 H20 3.3904 no .
C20 H18 3.2505 no .
C21 H15 3.2718 no .
C21 H19 3.2492 no .
C22 H16 3.2467 no .
C22 H24 3.4257 no .
C22 H27 3.0008 no .
C23 H14 3.2666 no .
C23 H15 3.2493 no .
C23 H17 3.2558 no .
C23 H20 2.9431 no .
C23 H24 3.1094 no .
C23 H27 3.1884 no .
C24 H15 3.5855 no .
C24 H19 3.2437 no .
C25 H14 2.5509 no .
C25 H45 3.5374 no .
C26 H20 3.3241 no .
C26 H27 3.5927 no .
C26 H28 2.9776 no .
C27 H20 2.8728 no .
C27 H27 3.3007 no .
C27 H28 2.9207 no .
C27 H29 3.3243 no .
C28 H20 3.5332 no .
C28 H24 3.0669 no .
C28 H26 3.3363 no .
C28 H27 2.6006 no .
C28 H29 2.5021 no .
C28 H31 3.4284 no .
C29 H24 2.5431 no .
C29 H25 3.3113 no .
C29 H27 3.2060 no .
C29 H28 3.2325 no .
C29 H29 2.4716 no .
C29 H30 3.2813 no .
C29 H35 2.8402 no .
C29 H36 3.3701 no .
C29 H37 2.6672 no .
C30 H26 3.1019 no .
C30 H27 3.1491 no .
C30 H28 3.2191 no .
C30 H29 2.7262 no .
C30 H30 2.7681 no .
C30 H31 3.3936 no .
C30 H32 2.7183 no .
C30 H33 3.4181 no .
C30 H34 2.8815 no .
C31 H18 3.4856 no .
C31 H19 3.3121 no .
C31 H28 3.3180 no .
C31 H32 2.5486 no .
C31 H34 3.4794 no .
C31 H35 2.7175 no .
C31 H36 2.8827 no .
C31 H37 3.4177 no .
C32 H18 3.3360 no .
C32 H32 2.5458 no .
C32 H33 3.3224 no .
C33 H24 3.0525 no .
C33 H25 3.1003 no .
C33 H29 2.7063 no .
C33 H30 3.4116 no .
C33 H31 2.8727 no .
C33 H32 2.7647 no .
C33 H33 2.8002 no .
C33 H34 3.4210 no .
C34 H24 3.2587 no .
C34 H25 2.8306 no .
C34 H26 2.7828 no .
C34 H27 3.2817 no .
C34 H35 3.4522 no .
C34 H36 2.8047 no .
C34 H37 2.9333 no .
C35 H28 2.8890 no .
C35 H32 3.3226 no .
C35 H33 2.6967 no .
C35 H34 2.6138 no .
C35 H36 3.3945 no .
C35 H37 2.9820 no .
C36 H25 2.8633 no .
C36 H26 2.7516 no .
C36 H28 2.8993 no .
C36 H29 3.3266 no .
C36 H30 2.6851 no .
C36 H31 2.6170 no .
C36 H36 2.9300 no .
C37 H24 2.9519 no .
C37 H25 2.7298 no .
C37 H29 3.4175 no .
C37 H30 2.9027 no .
C37 H32 3.4164 no .
C37 H34 3.0807 no .
C38 H21 3.2512 no .
C38 H42 2.8806 no .
C39 H21 2.9456 no .
C39 H23 3.2566 no .
C39 H40 3.3204 no .
C39 H42 2.9023 no .
C39 H45 3.3217 no .
C40 H23 3.5807 no .
C40 H38 3.0714 no .
C40 H40 2.5913 no .
C40 H41 3.3266 no .
C40 H44 3.3560 no .
C40 H45 2.5206 no .
C41 H38 2.5273 no .
C41 H39 3.2962 no .
C41 H40 3.1838 no .
C41 H42 3.2327 no .
C41 H43 3.3676 no .
C41 H45 2.4716 no .
C41 H49 2.7567 no .
C41 H50 3.3706 no .
C41 H51 2.7359 no .
C42 H40 3.1434 no .
C42 H41 3.0988 no .
C42 H42 3.2170 no .
C42 H43 2.8350 no .
C42 H44 3.4053 no .
C42 H45 2.7039 no .
C42 H46 3.4125 no .
C42 H47 2.8749 no .
C42 H48 2.7011 no .
C43 H42 3.3167 no .
C43 H47 3.4803 no .
C43 H48 2.5346 no .
C43 H49 2.7888 no .
C43 H50 2.8109 no .
C43 H51 3.4296 no .
C43 H63 3.3446 no .
C44 H46 3.3167 no .
C44 H48 2.5566 no .
C45 H38 3.0523 no .
C45 H39 3.0968 no .
C45 H43 3.4214 no .
C45 H44 2.8311 no .
C45 H45 2.7484 no .
C45 H46 2.8123 no .
C45 H47 3.4285 no .
C45 H48 2.7790 no .
C46 H38 3.2656 no .
C46 H39 2.8350 no .
C46 H40 3.2757 no .
C46 H41 2.7770 no .
C46 H49 3.4625 no .
C46 H50 2.8723 no .
C46 H51 2.8681 no .
C47 H23 3.4702 no .
C47 H42 2.8864 no .
C47 H46 2.7161 no .
C47 H47 2.6267 no .
C47 H48 3.3384 no .
C47 H50 3.5363 no .
C47 H51 2.9217 no .
C48 H39 2.8511 no .
C48 H41 2.7561 no .
C48 H42 2.9177 no .
C48 H43 2.6502 no .
C48 H44 2.6875 no .
C48 H45 3.3416 no .
C48 H50 2.9689 no .
C48 H51 3.5788 no .
C49 H38 2.9576 no .
C49 H39 2.7358 no .
C49 H43 2.9876 no .
C49 H45 3.3685 no .
C49 H47 3.0627 no .
C49 H48 3.3857 no .
C50 H29 3.3998 no .
C50 H54 3.5593 no .
C50 H56 3.0851 no .
C51 H2 3.4806 no .
C51 H4 3.2722 no .
C51 H54 3.2286 no .
C51 H56 2.9556 no .
C51 H58 3.5502 no .
C52 H4 3.1901 no .
C52 H53 3.0935 no .
C52 H54 2.5799 no .
C52 H55 3.3268 no .
C52 H57 3.2466 no .
C52 H58 2.6202 no .
C53 H4 2.8475 no .
C53 H52 3.3043 no .
C53 H53 2.5326 no .
C53 H54 3.1693 no .
C53 H56 3.2389 no .
C53 H57 3.5891 no .
C53 H58 2.4655 no .
C53 H59 3.5088 no .
C53 H63 2.7226 no .
C53 H64 3.3942 no .
C53 H65 2.8358 no .
C54 H54 3.1394 no .
C54 H55 3.1071 no .
C54 H56 3.2236 no .
C54 H57 3.3895 no .
C54 H58 2.6386 no .
C54 H59 2.9221 no .
C54 H60 3.4296 no .
C54 H61 2.7818 no .
C54 H62 2.8152 no .
C55 H4 3.1963 no .
C55 H56 3.3331 no .
C55 H61 3.3152 no .
C55 H62 2.6189 no .
C55 H63 2.8789 no .
C55 H64 2.7497 no .
C55 H65 3.4284 no .
C56 H4 3.5826 no .
C56 H60 3.4788 no .
C56 H62 2.4899 no .
C57 H52 3.1082 no .
C57 H53 3.0755 no .
C57 H57 2.7451 no .
C57 H58 2.8258 no .
C57 H59 3.4161 no .
C57 H60 2.9003 no .
C57 H61 3.4013 no .
C57 H62 2.6757 no .
C58 H52 2.8223 no .
C58 H53 3.2627 no .
C58 H54 3.2731 no .
C58 H55 2.7834 no .
C58 H63 3.4511 no .
C58 H64 2.9255 no .
C58 H65 2.7866 no .
C59 H56 2.8823 no .
C59 H60 2.5843 no .
C59 H61 2.7176 no .
C59 H62 3.3218 no .
C59 H65 2.8194 no .
C60 H52 2.8496 no .
C60 H55 2.7638 no .
C60 H56 2.8945 no .
C60 H57 2.7510 no .
C60 H58 3.3165 no .
C60 H59 2.5554 no .
C60 H64 3.0462 no .
C60 H65 3.4542 no .
C61 H9 3.4988 no .
C61 H38 3.2344 no .
C61 H40 3.3550 no .
C61 H52 2.7402 no .
C61 H53 2.9719 no .
C61 H58 3.2089 no .
C61 H59 3.0672 no .
C61 H61 2.9356 no .
C61 H62 3.5735 no .
H1 H4 2.8217 no .
H1 H5 2.2092 no .
H1 H37 3.2466 no .
H2 H4 2.5918 no .
H2 H5 3.4073 no .
H2 H29 3.2235 no .
H2 H30 3.3391 no .
H2 H37 2.6912 no .
H3 H4 2.2295 no .
H3 H5 2.9291 no .
H3 H54 3.4656 no .
H4 H5 2.7118 no .
H4 H10 2.9997 no .
H4 H53 2.4096 no .
H4 H54 3.1200 no .
H5 H6 2.3234 no .
H6 H7 2.3343 no .
H7 H8 2.3110 no .
H8 H9 2.3311 no .
H9 H10 2.3324 no .
H9 H38 2.7706 no .
H9 H39 3.5986 no .
H9 H63 2.6735 no .
H9 H64 3.5116 no .
H10 H38 3.0799 no .
H10 H49 2.8722 no .
H10 H53 3.4092 no .
H10 H63 3.0677 no .
H11 H12 2.3487 no .
H12 H13 2.3564 no .
H14 H15 2.3232 no .
H14 H19 3.5576 no .
H14 H20 2.8051 no .
H14 H21 3.5067 no .
H14 H22 2.5895 no .
H14 H23 2.4888 no .
H15 H16 2.3464 no .
H15 H22 3.2807 no .
H16 H17 2.3522 no .
H17 H18 2.3068 no .
H18 H19 2.3491 no .
H18 H24 3.0335 no .
H18 H26 3.4525 no .
H18 H27 2.7473 no .
H19 H20 2.9936 no .
H19 H24 2.4059 no .
H19 H27 3.0975 no .
H20 H21 2.3552 no .
H20 H22 2.3683 no .
H20 H23 2.8636 no .
H23 H44 3.3727 no .
H23 H45 2.7060 no .
H24 H26 2.7880 no .
H24 H27 2.2560 no .
H24 H32 3.5228 no .
H24 H35 2.7551 no .
H24 H36 3.4071 no .
H25 H26 2.2564 no .
H25 H27 2.7563 no .
H25 H32 2.2220 no .
H25 H34 3.2543 no .
H25 H35 2.8174 no .
H25 H36 2.6928 no .
H26 H28 2.4354 no .
H26 H32 2.1723 no .
H26 H33 3.0077 no .
H27 H28 2.5980 no .
H27 H32 3.5117 no .
H28 H29 3.0359 no .
H28 H31 2.8353 no .
H28 H32 3.1530 no .
H28 H33 2.7614 no .
H29 H33 3.5674 no .
H29 H34 3.5362 no .
H29 H37 3.0735 no .
H30 H32 3.5508 no .
H30 H33 3.0425 no .
H30 H34 2.4554 no .
H30 H36 2.9780 no .
H30 H37 2.5293 no .
H31 H32 3.5386 no .
H31 H33 2.4715 no .
H31 H34 2.8199 no .
H32 H36 3.0298 no .
H34 H36 2.5282 no .
H34 H37 3.4226 no .
H38 H40 2.2587 no .
H38 H41 2.7893 no .
H38 H48 3.5077 no .
H38 H49 2.8156 no .
H38 H50 3.3125 no .
H38 H63 2.4317 no .
H38 H65 3.2416 no .
H39 H40 2.7595 no .
H39 H41 2.2588 no .
H39 H47 3.2538 no .
H39 H48 2.1967 no .
H39 H49 2.9382 no .
H39 H50 2.5990 no .
H40 H42 2.5827 no .
H40 H48 3.5231 no .
H40 H63 3.1499 no .
H40 H65 2.7260 no .
H41 H42 2.4200 no .
H41 H46 2.9975 no .
H41 H48 2.1926 no .
H42 H44 2.7781 no .
H42 H45 3.0962 no .
H42 H46 2.7837 no .
H42 H48 3.1790 no .
H43 H46 2.9884 no .
H43 H47 2.4118 no .
H43 H48 3.5275 no .
H43 H50 3.1848 no .
H43 H51 2.5154 no .
H44 H46 2.5478 no .
H44 H47 2.9111 no .
H44 H48 3.5985 no .
H45 H47 3.5259 no .
H45 H51 2.9755 no .
H47 H50 2.5976 no .
H47 H51 3.2628 no .
H48 H50 3.0029 no .
H52 H54 2.7743 no .
H52 H55 2.2714 no .
H52 H61 3.0435 no .
H52 H62 2.3306 no .
H52 H63 3.0646 no .
H52 H64 2.5198 no .
H53 H54 2.2712 no .
H53 H55 2.7959 no .
H53 H62 3.5936 no .
H53 H63 2.9121 no .
H53 H64 3.2252 no .
H54 H56 2.6027 no .
H54 H62 3.4518 no .
H55 H56 2.4334 no .
H55 H60 3.2078 no .
H55 H61 3.5503 no .
H55 H62 2.0822 no .
H56 H57 2.6842 no .
H56 H58 3.2168 no .
H56 H60 2.8788 no .
H56 H62 3.0045 no .
H57 H60 2.5119 no .
H57 H61 3.1622 no .
H57 H62 3.5867 no .
H58 H60 3.5282 no .
H58 H61 3.5391 no .
H58 H65 2.7631 no .
H59 H60 2.6789 no .
H59 H61 2.4458 no .
H59 H62 3.4981 no .
H59 H64 3.3552 no .
H59 H65 2.5175 no .
H61 H64 2.5350 no .
H61 H65 3.0527 no .
H62 H64 3.2606 no .
F1 H14 3.4621 no 2_657
F1 H15 2.8790 no 2_657
F1 H22 2.7085 no 2_657
F1 H23 3.5566 no 2_657
F1 H32 3.3447 no 2_647
F1 H33 2.8666 no 2_647
F2 H12 2.8918 no 1_455
F2 H13 2.7315 no 1_455
F2 H26 2.8510 no 2_647
F2 H32 2.8696 no 2_647
F2 H33 3.0670 no 2_647
F3 H12 3.1299 no 1_455
F3 H13 3.4463 no 1_455
F3 H15 2.4626 no 2_657
F3 H16 3.5680 no 2_657
F4 H17 2.9602 no 2_647
F4 H30 3.3665 no 1_545
F4 H31 3.0225 no 1_545
F5 H7 3.0987 no 2_646
F5 H50 3.2449 no 1_455
F6 H12 2.6627 no 1_455
F6 H13 3.3674 no 1_455
F6 H17 3.3390 no 2_647
F6 H50 3.3318 no 1_455
F6 H51 2.8900 no 1_455
F7 H11 2.9345 no 1_455
F7 H16 2.9597 no 2_657
F8 H5 3.3377 no 1_455
F8 H8 2.6734 no 2_656
F8 H11 3.4396 no 1_455
F9 H8 3.3611 no 2_656
O1 H56 2.7152 no 1_655
O1 H57 2.8712 no 1_655
O2 H25 2.8245 no 2_747
O3 H12 2.6629 no 1_455
O5 H12 2.7750 no 1_455
O7 H11 3.4249 no 1_455
C1 H46 3.1529 no 1_565
C1 H48 3.5099 no 1_565
C1 H61 3.5989 no 2_656
C3 H56 3.2683 no 1_655
C4 H56 3.3763 no 1_655
C4 H57 3.4858 no 1_655
C4 H60 3.1708 no 1_655
C5 H59 3.4316 no 2_656
C5 H60 3.2631 no 1_655
C6 H39 3.5427 no 2_756
C6 H50 3.3605 no 2_756
C6 H60 3.2208 no 1_655
C7 H60 3.0348 no 1_655
C8 H60 2.9018 no 1_655
C9 H57 3.0755 no 1_655
C9 H60 2.9853 no 1_655
C10 H57 3.4813 no 1_655
C11 H57 3.5462 no 1_655
C12 H57 3.1783 no 1_655
C12 H58 3.1689 no 1_655
C17 H25 3.1919 no 2_747
C18 H25 3.1048 no 2_747
C18 H36 3.5325 no 2_747
C19 H25 3.5543 no 2_747
C19 H28 2.9869 no 2_647
C19 H35 3.0226 no 2_747
C19 H36 3.3179 no 2_747
C20 H28 3.3985 no 2_647
C20 H31 2.9654 no 2_647
C20 H35 3.0547 no 2_747
C20 H36 3.1223 no 2_747
C21 H31 3.4867 no 2_647
C21 H36 3.1696 no 2_747
C21 H43 3.0303 no 2_757
C22 H36 3.3355 no 2_747
C22 H43 3.1543 no 2_757
C23 H25 3.5201 no 2_747
C23 H36 3.5024 no 2_747
C26 H12 3.2953 no 1_455
C26 H15 3.1953 no 2_657
C26 H33 3.5656 no 2_647
C27 H12 3.4058 no 1_455
C32 H22 3.2964 no 2_657
C33 H15 3.5667 no 2_657
C33 H22 3.3986 no 2_657
C35 H16 3.3282 no 2_657
C35 H42 3.4184 no 1_565
C36 H44 3.3658 no 1_565
C37 H44 3.3099 no 1_565
C37 H46 3.1389 no 1_565
C43 H55 2.7438 no 2_646
C43 H62 3.2020 no 2_646
C44 H52 3.0877 no 2_646
C44 H55 2.9743 no 2_646
C44 H62 3.1607 no 2_646
C45 H30 3.4546 no 1_545
C47 H17 3.4979 no 2_747
C47 H18 3.4873 no 2_747
C47 H34 3.3193 no 1_545
C47 H36 3.3922 no 1_545
C48 H1 3.0935 no 1_545
C48 H37 3.3269 no 1_545
C49 H7 3.4343 no 2_746
C49 H57 3.4311 no 1_655
C49 H59 3.4694 no 1_655
C50 H8 3.5895 no 2_656
C50 H11 3.2205 no 1_455
C51 H11 2.8780 no 1_455
C52 H11 2.9536 no 1_455
C55 H40 3.4297 no 2_656
C55 H41 3.4177 no 2_656
C56 H38 3.4228 no 2_656
C56 H39 3.4789 no 2_656
C56 H40 3.4434 no 2_656
C56 H41 3.5932 no 2_656
C56 H64 3.3851 no 2_656
C57 H11 3.4796 no 1_455
C59 H11 3.0759 no 1_455
C59 H49 3.0349 no 1_455
C60 H6 3.5986 no 2_646
C60 H39 3.3911 no 2_656
C60 H41 3.4047 no 2_656
C61 H54 3.1878 no 2_646
H1 C48 3.0935 no 1_565
H1 H41 3.5967 no 1_565
H1 H46 2.5799 no 1_565
H1 H47 3.5225 no 1_565
H1 H48 2.7848 no 1_565
H1 H61 3.3513 no 2_656
H2 H46 2.9761 no 1_565
H3 H41 3.2965 no 1_565
H3 H46 3.4544 no 1_565
H3 H48 3.5279 no 1_565
H3 H61 3.0854 no 2_656
H3 H64 3.2886 no 2_656
H5 F8 3.3377 no 1_655
H5 H56 3.1946 no 1_655
H5 H61 3.0654 no 2_656
H6 C60 3.5986 no 2_656
H6 H39 3.5974 no 2_756
H6 H59 2.6972 no 2_656
H6 H60 3.5644 no 2_656
H6 H61 2.8669 no 2_656
H7 F5 3.0987 no 2_656
H7 C49 3.4343 no 2_756
H7 H39 3.2787 no 2_756
H7 H47 3.5247 no 2_756
H7 H48 3.5693 no 2_756
H7 H50 2.5128 no 2_756
H7 H59 3.2844 no 2_656
H8 F8 2.6734 no 2_646
H8 F9 3.3611 no 2_646
H8 C50 3.5895 no 2_646
H8 H60 3.5316 no 1_655
H9 H54 3.3505 no 2_646
H9 H55 3.1754 no 2_646
H9 H60 3.3264 no 1_655
H10 H57 2.8341 no 1_655
H10 H60 3.4707 no 1_655
H11 F7 2.9345 no 1_655
H11 F8 3.4396 no 1_655
H11 O7 3.4249 no 1_655
H11 C50 3.2205 no 1_655
H11 C51 2.8780 no 1_655
H11 C52 2.9536 no 1_655
H11 C57 3.4796 no 1_655
H11 C59 3.0759 no 1_655
H11 H56 3.2748 no 1_655
H11 H57 2.7161 no 1_655
H11 H58 2.6122 no 1_655
H12 F2 2.8918 no 1_655
H12 F3 3.1299 no 1_655
H12 F6 2.6627 no 1_655
H12 O3 2.6629 no 1_655
H12 O5 2.7750 no 1_655
H12 C26 3.2953 no 1_655
H12 C27 3.4058 no 1_655
H12 H21 3.2598 no 1_655
H12 H58 3.5465 no 1_655
H13 F2 2.7315 no 1_655
H13 F3 3.4463 no 1_655
H13 F6 3.3674 no 1_655
H13 H26 2.9546 no 2_747
H14 F1 3.4621 no 2_647
H14 H24 3.5000 no 2_747
H14 H25 3.1479 no 2_747
H15 F1 2.8790 no 2_647
H15 F3 2.4626 no 2_647
H15 C26 3.1953 no 2_647
H15 C33 3.5667 no 2_647
H15 H28 2.6354 no 2_647
H15 H35 3.0937 no 2_747
H16 F3 3.5680 no 2_647
H16 F7 2.9597 no 2_647
H16 C35 3.3282 no 2_647
H16 H28 3.3816 no 2_647
H16 H29 3.2819 no 2_647
H16 H31 2.5560 no 2_647
H16 H35 3.1363 no 2_747
H16 H36 3.4970 no 2_747
H17 F4 2.9602 no 2_657
H17 F6 3.3390 no 2_657
H17 C47 3.4979 no 2_757
H17 H31 3.4546 no 2_647
H17 H43 2.6114 no 2_757
H17 H47 3.1588 no 2_757
H18 C47 3.4873 no 2_757
H18 H43 2.8243 no 2_757
H18 H44 3.4682 no 2_757
H21 H12 3.2598 no 1_455
H21 H26 3.4895 no 2_647
H22 F1 2.7085 no 2_647
H22 C32 3.2964 no 2_647
H22 C33 3.3986 no 2_647
H22 H26 2.9438 no 2_647
H22 H27 3.1737 no 2_647
H22 H28 2.7537 no 2_647
H23 F1 3.5566 no 2_647
H23 H34 3.2686 no 1_545
H24 H14 3.5000 no 2_757
H25 O2 2.8245 no 2_757
H25 C17 3.1919 no 2_757
H25 C18 3.1048 no 2_757
H25 C19 3.5543 no 2_757
H25 C23 3.5201 no 2_757
H25 H14 3.1479 no 2_757
H26 F2 2.8510 no 2_657
H26 H13 2.9546 no 2_757
H26 H21 3.4895 no 2_657
H26 H22 2.9438 no 2_657
H27 H22 3.1737 no 2_657
H28 C19 2.9869 no 2_657
H28 C20 3.3985 no 2_657
H28 H15 2.6354 no 2_657
H28 H16 3.3816 no 2_657
H28 H22 2.7537 no 2_657
H29 H16 3.2819 no 2_657
H30 F4 3.3665 no 1_565
H30 C45 3.4546 no 1_565
H30 H42 2.5767 no 1_565
H30 H44 2.9336 no 1_565
H30 H46 3.0986 no 1_565
H31 F4 3.0225 no 1_565
H31 C20 2.9654 no 2_657
H31 C21 3.4867 no 2_657
H31 H16 2.5560 no 2_657
H31 H17 3.4546 no 2_657
H31 H42 3.4725 no 1_565
H32 F1 3.3447 no 2_657
H32 F2 2.8696 no 2_657
H33 F1 2.8666 no 2_657
H33 F2 3.0670 no 2_657
H33 C26 3.5656 no 2_657
H34 C47 3.3193 no 1_565
H34 H23 3.2686 no 1_565
H34 H44 2.4151 no 1_565
H34 H45 3.4711 no 1_565
H35 C19 3.0226 no 2_757
H35 C20 3.0547 no 2_757
H35 H15 3.0937 no 2_757
H35 H16 3.1363 no 2_757
H36 C18 3.5325 no 2_757
H36 C19 3.3179 no 2_757
H36 C20 3.1223 no 2_757
H36 C21 3.1696 no 2_757
H36 C22 3.3355 no 2_757
H36 C23 3.5024 no 2_757
H36 C47 3.3922 no 1_565
H36 H16 3.4970 no 2_757
H36 H43 3.4390 no 1_565
H36 H44 2.5709 no 1_565
H36 H46 3.0421 no 1_565
H37 C48 3.3269 no 1_565
H37 H44 3.2278 no 1_565
H37 H46 2.4042 no 1_565
H37 H47 3.5402 no 1_565
H38 C56 3.4228 no 2_646
H38 H54 3.5776 no 2_646
H38 H55 2.5118 no 2_646
H38 H62 3.5958 no 2_646
H39 C6 3.5427 no 2_746
H39 C56 3.4789 no 2_646
H39 C60 3.3911 no 2_646
H39 H6 3.5974 no 2_746
H39 H7 3.2787 no 2_746
H39 H55 2.5016 no 2_646
H39 H60 3.4214 no 2_646
H39 H62 2.5467 no 2_646
H40 C55 3.4297 no 2_646
H40 C56 3.4434 no 2_646
H40 H52 2.7800 no 2_646
H40 H55 2.8331 no 2_646
H40 H62 3.5023 no 2_646
H41 C55 3.4177 no 2_646
H41 C56 3.5932 no 2_646
H41 C60 3.4047 no 2_646
H41 H1 3.5967 no 1_545
H41 H3 3.2965 no 1_545
H41 H52 2.5791 no 2_646
H41 H55 2.9110 no 2_646
H41 H61 3.5459 no 2_646
H41 H62 2.5009 no 2_646
H42 C35 3.4184 no 1_545
H42 H30 2.5767 no 1_545
H42 H31 3.4725 no 1_545
H43 C21 3.0303 no 2_747
H43 C22 3.1543 no 2_747
H43 H17 2.6114 no 2_747
H43 H18 2.8243 no 2_747
H43 H36 3.4390 no 1_545
H44 C36 3.3658 no 1_545
H44 C37 3.3099 no 1_545
H44 H18 3.4682 no 2_747
H44 H30 2.9336 no 1_545
H44 H34 2.4151 no 1_545
H44 H36 2.5709 no 1_545
H44 H37 3.2278 no 1_545
H45 H34 3.4711 no 1_545
H46 C1 3.1529 no 1_545
H46 C37 3.1389 no 1_545
H46 H1 2.5799 no 1_545
H46 H2 2.9761 no 1_545
H46 H3 3.4544 no 1_545
H46 H30 3.0986 no 1_545
H46 H36 3.0421 no 1_545
H46 H37 2.4042 no 1_545
H47 H1 3.5225 no 1_545
H47 H7 3.5247 no 2_746
H47 H17 3.1588 no 2_747
H47 H37 3.5402 no 1_545
H48 C1 3.5099 no 1_545
H48 H1 2.7848 no 1_545
H48 H3 3.5279 no 1_545
H48 H7 3.5693 no 2_746
H48 H62 3.0735 no 2_646
H49 C59 3.0349 no 1_655
H49 H57 2.5592 no 1_655
H49 H58 3.2166 no 1_655
H49 H59 2.8544 no 1_655
H50 F5 3.2449 no 1_655
H50 F6 3.3318 no 1_655
H50 C6 3.3605 no 2_746
H50 H7 2.5128 no 2_746
H50 H59 3.2324 no 1_655
H51 F6 2.8900 no 1_655
H52 C44 3.0877 no 2_656
H52 H40 2.7800 no 2_656
H52 H41 2.5791 no 2_656
H54 C61 3.1878 no 2_656
H54 H9 3.3505 no 2_656
H54 H38 3.5776 no 2_656
H54 H63 3.1166 no 2_656
H54 H64 2.5805 no 2_656
H54 H65 3.3942 no 2_656
H55 C43 2.7438 no 2_656
H55 C44 2.9743 no 2_656
H55 H9 3.1754 no 2_656
H55 H38 2.5118 no 2_656
H55 H39 2.5016 no 2_656
H55 H40 2.8331 no 2_656
H55 H41 2.9110 no 2_656
H55 H63 3.2450 no 2_656
H55 H64 3.4492 no 2_656
H56 O1 2.7152 no 1_455
H56 C3 3.2683 no 1_455
H56 C4 3.3763 no 1_455
H56 H5 3.1946 no 1_455
H56 H11 3.2748 no 1_455
H57 O1 2.8712 no 1_455
H57 C4 3.4858 no 1_455
H57 C9 3.0755 no 1_455
H57 C10 3.4813 no 1_455
H57 C11 3.5462 no 1_455
H57 C12 3.1783 no 1_455
H57 C49 3.4311 no 1_455
H57 H10 2.8341 no 1_455
H57 H11 2.7161 no 1_455
H57 H49 2.5592 no 1_455
H58 C12 3.1689 no 1_455
H58 H11 2.6122 no 1_455
H58 H12 3.5465 no 1_455
H58 H49 3.2166 no 1_455
H59 C5 3.4316 no 2_646
H59 C49 3.4694 no 1_455
H59 H6 2.6972 no 2_646
H59 H7 3.2844 no 2_646
H59 H49 2.8544 no 1_455
H59 H50 3.2324 no 1_455
H60 C4 3.1708 no 1_455
H60 C5 3.2631 no 1_455
H60 C6 3.2208 no 1_455
H60 C7 3.0348 no 1_455
H60 C8 2.9018 no 1_455
H60 C9 2.9853 no 1_455
H60 H6 3.5644 no 2_646
H60 H8 3.5316 no 1_455
H60 H9 3.3264 no 1_455
H60 H10 3.4707 no 1_455
H60 H39 3.4214 no 2_656
H61 C1 3.5989 no 2_646
H61 H1 3.3513 no 2_646
H61 H3 3.0854 no 2_646
H61 H5 3.0654 no 2_646
H61 H6 2.8669 no 2_646
H61 H41 3.5459 no 2_656
H62 C43 3.2020 no 2_656
H62 C44 3.1607 no 2_656
H62 H38 3.5958 no 2_656
H62 H39 2.5467 no 2_656
H62 H40 3.5023 no 2_656
H62 H41 2.5009 no 2_656
H62 H48 3.0735 no 2_656
H63 H54 3.1166 no 2_646
H63 H55 3.2450 no 2_646
H64 C56 3.3851 no 2_646
H64 H3 3.2886 no 2_646
H64 H54 2.5805 no 2_646
H64 H55 3.4492 no 2_646
H65 H54 3.3942 no 2_646

loop_
_geom_torsion_atom_site_label_1
_geom_torsion_atom_site_label_2
_geom_torsion_atom_site_label_3
_geom_torsion_atom_site_label_4
_geom_torsion
_geom_torsion_publ_flag
O3 Eu1 O4 C29 -14.31(17) no
O4 Eu1 O3 C27 12.31(16) no
O3 Eu1 O5 C39 -150.0(2) no
O5 Eu1 O3 C27 -179.04(19) no
O3 Eu1 O6 C41 31.6(3) no
O6 Eu1 O3 C27 140.96(15) no
O3 Eu1 O7 C51 -118.5(3) no
O7 Eu1 O3 C27 -71.81(17) no
O3 Eu1 O8 C53 36.4(3) no
O8 Eu1 O3 C27 -124.35(16) no
O3 Eu1 N1 C2 -74.5(3) no
O3 Eu1 N1 C10 120.18(17) no
N1 Eu1 O3 C27 -21.0(3) no
O3 Eu1 N2 C11 -148.38(17) no
O3 Eu1 N2 C15 45.0(3) no
N2 Eu1 O3 C27 61.0(2) no
O3 Eu1 N3 C16 -143.8(2) no
O3 Eu1 N3 C24 20.87(18) no
N3 Eu1 O3 C27 96.53(18) no
O4 Eu1 O5 C39 -129.77(18) no
O5 Eu1 O4 C29 -34.7(3) no
O4 Eu1 O6 C41 142.41(16) no
O6 Eu1 O4 C29 -156.13(16) no
O4 Eu1 O7 C51 165.8(3) no
O7 Eu1 O4 C29 62.22(18) no
O4 Eu1 O8 C53 -67.6(3) no
O8 Eu1 O4 C29 109.35(19) no
O4 Eu1 N1 C2 -107.8(2) no
O4 Eu1 N1 C10 86.83(18) no
N1 Eu1 O4 C29 144.6(2) no
O4 Eu1 N2 C11 -96.6(3) no
O4 Eu1 N2 C15 96.8(2) no
N2 Eu1 O4 C29 -149.8(2) no
O4 Eu1 N3 C16 -67.56(18) no
O4 Eu1 N3 C24 97.1(2) no
N3 Eu1 O4 C29 -87.32(19) no
O5 Eu1 O6 C41 -8.64(17) no
O6 Eu1 O5 C39 4.91(18) no
O5 Eu1 O7 C51 -47.8(3) no
O7 Eu1 O5 C39 139.85(19) no
O5 Eu1 O8 C53 92.62(19) no
O8 Eu1 O5 C39 75.07(19) no
O5 Eu1 N1 C2 71.6(3) no
O5 Eu1 N1 C10 -93.77(19) no
N1 Eu1 O5 C39 51.3(3) no
O5 Eu1 N2 C11 119.6(2) no
O5 Eu1 N2 C15 -47.0(3) no
N2 Eu1 O5 C39 -32.3(3) no
O5 Eu1 N3 C16 138.58(19) no
O5 Eu1 N3 C24 -56.71(19) no
N3 Eu1 O5 C39 -77.29(19) no
O6 Eu1 O7 C51 31.7(3) no
O7 Eu1 O6 C41 -99.6(2) no
O6 Eu1 O8 C53 172.9(2) no
O8 Eu1 O6 C41 -85.09(18) no
O6 Eu1 N1 C2 117.2(2) no
O6 Eu1 N1 C10 -48.18(17) no
N1 Eu1 O6 C41 -159.96(19) no
O6 Eu1 N2 C11 77.6(2) no
O6 Eu1 N2 C15 -89.0(3) no
N2 Eu1 O6 C41 135.7(2) no
O6 Eu1 N3 C16 63.00(18) no
O6 Eu1 N3 C24 -132.3(2) no
N3 Eu1 O6 C41 73.79(18) no
O7 Eu1 O8 C53 -17.70(18) no
O8 Eu1 O7 C51 17.6(2) no
O7 Eu1 N1 C2 -25.16(19) no
O7 Eu1 N1 C10 169.51(19) no
N1 Eu1 O7 C51 91.1(3) no
O7 Eu1 N2 C11 -49.6(3) no
O7 Eu1 N2 C15 143.80(18) no
N2 Eu1 O7 C51 122.9(2) no
O7 Eu1 N3 C16 -124.73(18) no
O7 Eu1 N3 C24 40.0(3) no
N3 Eu1 O7 C51 -137.2(2) no
O8 Eu1 N1 C2 47.70(19) no
O8 Eu1 N1 C10 -117.62(19) no
N1 Eu1 O8 C53 -103.4(2) no
O8 Eu1 N2 C11 36.5(3) no
O8 Eu1 N2 C15 -130.14(18) no
N2 Eu1 O8 C53 -148.62(18) no
O8 Eu1 N3 C16 94.5(2) no
O8 Eu1 N3 C24 -100.8(2) no
N3 Eu1 O8 C53 138.81(17) no
N1 Eu1 N2 C11 -13.45(18) no
N1 Eu1 N2 C15 179.9(3) no
N2 Eu1 N1 C2 -179.8(3) no
N2 Eu1 N1 C10 14.86(16) no
N1 Eu1 N3 C16 -4.9(3) no
N1 Eu1 N3 C24 159.84(17) no
N3 Eu1 N1 C2 -173.58(17) no
N3 Eu1 N1 C10 21.1(3) no
N2 Eu1 N3 C16 1.41(17) no
N2 Eu1 N3 C24 166.1(3) no
N3 Eu1 N2 C11 172.6(3) no
N3 Eu1 N2 C15 6.01(18) no
C3 O1 C10 N1 -4.9(4) no
C3 O1 C10 C11 174.5(3) no
C10 O1 C3 C2 12.8(3) no
C10 O1 C3 C4 -110.7(3) no
C16 O2 C17 C18 -124.0(3) no
C16 O2 C17 C24 -1.5(3) no
C17 O2 C16 N3 -0.5(4) no
C17 O2 C16 C15 178.2(3) no
Eu1 O3 C27 C26 174.70(12) no
Eu1 O3 C27 C28 -5.6(5) no
Eu1 O4 C29 C28 10.6(5) no
Eu1 O4 C29 C30 -171.53(14) no
Eu1 O5 C39 C38 179.58(14) no
Eu1 O5 C39 C40 0.0(5) no
Eu1 O6 C41 C40 8.2(5) no
Eu1 O6 C41 C42 -174.41(14) no
Eu1 O7 C51 C50 171.70(16) no
Eu1 O7 C51 C52 -9.5(5) no
Eu1 O8 C53 C52 11.6(6) no
Eu1 O8 C53 C54 -171.96(15) no
Eu1 N1 C2 C1 85.8(3) no
Eu1 N1 C2 C3 -153.08(17) no
Eu1 N1 C10 O1 162.62(17) no
Eu1 N1 C10 C11 -16.7(4) no
C2 N1 C10 O1 -6.1(4) no
C2 N1 C10 C11 174.6(3) no
C10 N1 C2 C1 -107.5(3) no
C10 N1 C2 C3 13.6(3) no
Eu1 N2 C11 C10 11.3(4) no
Eu1 N2 C11 C12 -169.05(17) no
Eu1 N2 C15 C14 168.20(18) no
Eu1 N2 C15 C16 -11.5(4) no
C11 N2 C15 C14 1.5(5) no
C11 N2 C15 C16 -178.2(3) no
C15 N2 C11 C10 178.4(3) no
C15 N2 C11 C12 -2.0(5) no
Eu1 N3 C16 O2 170.38(17) no
Eu1 N3 C16 C15 -8.3(4) no
Eu1 N3 C24 C17 -169.17(15) no
Eu1 N3 C24 C25 67.6(4) no
C16 N3 C24 C17 -2.9(3) no
C16 N3 C24 C25 -126.2(3) no
C24 N3 C16 O2 2.3(4) no
C24 N3 C16 C15 -176.3(3) no
N1 C2 C3 O1 -15.8(3) no
N1 C2 C3 C4 104.3(3) no
C1 C2 C3 O1 102.7(3) no
C1 C2 C3 C4 -137.1(3) no
O1 C3 C4 C5 -133.1(3) no
O1 C3 C4 C9 51.5(4) no
C2 C3 C4 C5 110.9(4) no
C2 C3 C4 C9 -64.5(4) no
C3 C4 C5 C6 -174.3(3) no
C3 C4 C9 C8 176.3(3) no
C5 C4 C9 C8 0.9(5) no
C9 C4 C5 C6 1.2(6) no
C4 C5 C6 C7 -2.2(7) no
C5 C6 C7 C8 1.1(8) no
C6 C7 C8 C9 1.0(7) no
C7 C8 C9 C4 -2.0(6) no
O1 C10 C11 N2 -176.2(3) no
O1 C10 C11 C12 4.2(4) no
N1 C10 C11 N2 3.2(5) no
N1 C10 C11 C12 -176.5(3) no
N2 C11 C12 C13 1.2(6) no
C10 C11 C12 C13 -179.1(3) no
C11 C12 C13 C14 0.0(7) no
C12 C13 C14 C15 -0.4(6) no
C13 C14 C15 N2 -0.3(5) no
C13 C14 C15 C16 179.4(3) no
N2 C15 C16 O2 -165.5(3) no
N2 C15 C16 N3 13.1(5) no
C14 C15 C16 O2 14.8(5) no
C14 C15 C16 N3 -166.6(3) no
O2 C17 C18 C19 -142.1(3) no
O2 C17 C18 C23 40.9(5) no
O2 C17 C24 N3 2.6(3) no
O2 C17 C24 C25 125.2(3) no
C18 C17 C24 N3 123.8(3) no
C18 C17 C24 C25 -113.6(4) no
C24 C17 C18 C19 101.1(4) no
C24 C17 C18 C23 -75.9(4) no
C17 C18 C19 C20 -174.0(3) no
C17 C18 C23 C22 172.8(4) no
C19 C18 C23 C22 -4.2(7) no
C23 C18 C19 C20 3.1(7) no
C18 C19 C20 C21 0.7(7) no
C19 C20 C21 C22 -3.5(8) no
C20 C21 C22 C23 2.4(10) no
C21 C22 C23 C18 1.4(10) no
F1 C26 C27 O3 152.0(3) no
F1 C26 C27 C28 -27.6(4) no
F2 C26 C27 O3 31.2(4) no
F2 C26 C27 C28 -148.4(3) no
F3 C26 C27 O3 -87.6(4) no
F3 C26 C27 C28 92.7(4) no
O3 C27 C28 C29 -6.8(5) no
O3 C27 C28 C33 177.9(3) no
C26 C27 C28 C29 172.8(3) no
C26 C27 C28 C33 -2.4(5) no
C27 C28 C29 O4 4.0(5) no
C27 C28 C29 C30 -174.1(3) no
C27 C28 C33 C32 102.4(4) no
C27 C28 C33 C34 -151.3(4) no
C29 C28 C33 C32 -73.4(3) no
C29 C28 C33 C34 32.9(3) no
C33 C28 C29 O4 -179.6(3) no
C33 C28 C29 C30 2.3(3) no
O4 C29 C30 C31 -110.2(3) no
O4 C29 C30 C34 145.1(3) no
O4 C29 C30 C37 16.4(4) no
C28 C29 C30 C31 68.1(3) no
C28 C29 C30 C34 -36.6(3) no
C28 C29 C30 C37 -165.2(3) no
C29 C30 C31 C32 -70.8(3) no
C29 C30 C34 C33 53.5(3) no
C29 C30 C34 C35 -64.8(3) no
C29 C30 C34 C36 171.4(3) no
C31 C30 C34 C33 -53.2(3) no
C31 C30 C34 C35 -171.5(3) no
C31 C30 C34 C36 64.7(4) no
C34 C30 C31 C32 32.2(3) no
C37 C30 C31 C32 163.3(3) no
C37 C30 C34 C33 178.4(3) no
C37 C30 C34 C35 60.0(4) no
C37 C30 C34 C36 -63.8(4) no
C30 C31 C32 C33 3.5(4) no
C31 C32 C33 C28 67.4(3) no
C31 C32 C33 C34 -38.0(3) no
C28 C33 C34 C30 -53.0(3) no
C28 C33 C34 C35 63.8(4) no
C28 C33 C34 C36 -171.7(3) no
C32 C33 C34 C30 56.4(3) no
C32 C33 C34 C35 173.2(3) no
C32 C33 C34 C36 -62.2(4) no
F4 C38 C39 O5 -117.0(4) no
F4 C38 C39 C40 62.6(4) no
F5 C38 C39 O5 124.1(3) no
F5 C38 C39 C40 -56.3(4) no
F6 C38 C39 O5 1.0(5) no
F6 C38 C39 C40 -179.4(3) no
O5 C39 C40 C41 -5.1(5) no
O5 C39 C40 C45 177.9(3) no
C38 C39 C40 C41 175.4(3) no
C38 C39 C40 C45 -1.7(5) no
C39 C40 C41 O6 0.6(5) no
C39 C40 C41 C42 -177.1(3) no
C39 C40 C45 C44 105.1(4) no
C39 C40 C45 C46 -148.2(4) no
C41 C40 C45 C44 -72.3(3) no
C41 C40 C45 C46 34.3(3) no
C45 C40 C41 O6 178.4(3) no
C45 C40 C41 C42 0.7(3) no
O6 C41 C42 C43 -108.4(3) no
O6 C41 C42 C46 146.8(3) no
O6 C41 C42 C49 17.8(4) no
C40 C41 C42 C43 69.5(3) no
C40 C41 C42 C46 -35.4(3) no
C40 C41 C42 C49 -164.3(3) no
C41 C42 C43 C44 -71.0(3) no
C41 C42 C46 C45 53.2(3) no
C41 C42 C46 C47 -64.8(3) no
C41 C42 C46 C48 171.3(3) no
C43 C42 C46 C45 -53.1(3) no
C43 C42 C46 C47 -171.1(3) no
C43 C42 C46 C48 65.0(3) no
C46 C42 C43 C44 32.3(3) no
C49 C42 C43 C44 163.4(3) no
C49 C42 C46 C45 178.6(3) no
C49 C42 C46 C47 60.6(4) no
C49 C42 C46 C48 -63.3(4) no
C42 C43 C44 C45 3.3(3) no
C43 C44 C45 C40 67.3(3) no
C43 C44 C45 C46 -38.0(3) no
C40 C45 C46 C42 -53.3(3) no
C40 C45 C46 C47 63.8(3) no
C40 C45 C46 C48 -171.0(3) no
C44 C45 C46 C42 56.4(3) no
C44 C45 C46 C47 173.4(3) no
C44 C45 C46 C48 -61.3(3) no
F7 C50 C51 O7 -58.6(4) no
F7 C50 C51 C52 122.6(4) no
F8 C50 C51 O7 -178.9(3) no
F8 C50 C51 C52 2.3(5) no
F9 C50 C51 O7 59.7(4) no
F9 C50 C51 C52 -119.1(4) no
O7 C51 C52 C53 -8.8(5) no
O7 C51 C52 C57 -176.6(3) no
C50 C51 C52 C53 169.8(3) no
C50 C51 C52 C57 2.0(6) no
C51 C52 C53 O8 6.9(6) no
C51 C52 C53 C54 -170.0(3) no
C51 C52 C57 C56 96.5(4) no
C51 C52 C57 C58 -157.2(4) no
C53 C52 C57 C56 -72.6(3) no
C53 C52 C57 C58 33.7(3) no
C57 C52 C53 O8 177.9(4) no
C57 C52 C53 C54 0.9(4) no
O8 C53 C54 C55 -107.2(4) no
O8 C53 C54 C58 148.0(3) no
O8 C53 C54 C61 20.4(5) no
C52 C53 C54 C55 69.9(3) no
C52 C53 C54 C58 -34.8(3) no
C52 C53 C54 C61 -162.5(3) no
C53 C54 C55 C56 -70.4(3) no
C53 C54 C58 C57 52.3(3) no
C53 C54 C58 C59 -65.9(3) no
C53 C54 C58 C60 170.7(3) no
C55 C54 C58 C57 -54.0(3) no
C55 C54 C58 C59 -172.2(3) no
C55 C54 C58 C60 64.3(3) no
C58 C54 C55 C56 33.0(3) no
C61 C54 C55 C56 162.5(3) no
C61 C54 C58 C57 177.9(3) no
C61 C54 C58 C59 59.7(4) no
C61 C54 C58 C60 -63.8(4) no
C54 C55 C56 C57 2.4(3) no
C55 C56 C57 C52 68.6(3) no
C55 C56 C57 C58 -37.3(3) no
C52 C57 C58 C54 -52.7(3) no
C52 C57 C58 C59 64.6(3) no
C52 C57 C58 C60 -171.6(3) no
C56 C57 C58 C54 56.3(3) no
C56 C57 C58 C59 173.6(3) no
C56 C57 C58 C60 -62.7(3) no
